data_7051835
loop_
_publ_author_name
'Turner, David R.'
'Pek, Sze Nee'
'Batten, Stuart R.'

_publ_section_title
;
 Amide-water hydrogen-bond motifs in alkali-metal/crown ether complexes
 of carbamoyldicyanomethanide, C(CONH2)(CN)2&#x2212;
;
_journal_issue 4
_journal_name_full 'New Journal of Chemistry'
_journal_page_first 719
_journal_paper_doi 10.1039/b716191c
_journal_volume 32
_journal_year 2008
_chemical_formula_moiety C20H40K1O10,O1H2,C4N3H2O1
_chemical_formula_sum 'C24 H44 K N3 O12'
_chemical_formula_weight 605.72
_chemical_name_common '[K(15c5)2](cdm).H2O'
_chemical_name_systematic
;
[K(15c5)2](cdm).H2O
;
_space_group_IT_number 2
_symmetry_cell_setting triclinic
_symmetry_space_group_name_Hall '-P 1'
_symmetry_space_group_name_H-M 'P -1'
_atom_sites_solution_hydrogens geom
_atom_sites_solution_primary direct
_atom_sites_solution_secondary difmap
_audit_creation_method SHELXL-97
_cell_angle_alpha 113.457(1)
_cell_angle_beta 96.583(1)
_cell_angle_gamma 93.778(1)
_cell_formula_units_Z 8
_cell_length_a 16.1381(3)
_cell_length_b 18.4737(4)
_cell_length_c 22.6934(5)
_cell_measurement_reflns_used 52606
_cell_measurement_temperature 123(1)
_cell_measurement_theta_max 27.50
_cell_measurement_theta_min 1.49
_cell_volume 6119.2(2)
_computing_cell_refinement 'Bruker SMART (Bruker)'
_computing_data_collection 'Bruker SMART (Bruker)'
_computing_data_reduction 'Bruker SAINT (Bruker)'
_computing_molecular_graphics 'X-Seed (Barbour, 1999)'
_computing_publication_material 'CIFTAB (Sheldrick, 1997)'
_computing_structure_refinement 'SHELXL-97 (Sheldrick, 1997)'
_computing_structure_solution 'SHELXS-97 (Sheldrick, 1990)'
_diffrn_ambient_temperature 123(1)
_diffrn_measured_fraction_theta_full 0.944
_diffrn_measured_fraction_theta_max 0.944
_diffrn_measurement_device_type 'Bruker X8 Apex II CCD'
_diffrn_measurement_method 'phi and omega scans'
_diffrn_radiation_monochromator graphite
_diffrn_radiation_source 'fine-focus sealed tube'
_diffrn_radiation_type MoK\a
_diffrn_radiation_wavelength 0.71073
_diffrn_reflns_av_R_equivalents 0.0319
_diffrn_reflns_av_sigmaI/netI 0.0551
_diffrn_reflns_limit_h_max 20
_diffrn_reflns_limit_h_min -14
_diffrn_reflns_limit_k_max 23
_diffrn_reflns_limit_k_min -23
_diffrn_reflns_limit_l_max 29
_diffrn_reflns_limit_l_min -29
_diffrn_reflns_number 52606
_diffrn_reflns_theta_full 27.50
_diffrn_reflns_theta_max 27.50
_diffrn_reflns_theta_min 1.49
_exptl_absorpt_coefficient_mu 0.236
_exptl_absorpt_correction_T_max 0.9544
_exptl_absorpt_correction_T_min 0.9456
_exptl_absorpt_correction_type multi-scan
_exptl_absorpt_process_details SADABS
_exptl_crystal_colour colourless
_exptl_crystal_density_diffrn 1.315
_exptl_crystal_density_method 'not measured'
_exptl_crystal_description block
_exptl_crystal_F_000 2592
_exptl_crystal_size_max 0.24
_exptl_crystal_size_mid 0.20
_exptl_crystal_size_min 0.20
_refine_diff_density_max 1.036
_refine_diff_density_min -0.384
_refine_diff_density_rms 0.053
_refine_ls_extinction_method none
_refine_ls_goodness_of_fit_ref 1.023
_refine_ls_hydrogen_treatment mixed
_refine_ls_matrix_type full
_refine_ls_number_parameters 1505
_refine_ls_number_reflns 26518
_refine_ls_number_restraints 0
_refine_ls_restrained_S_all 1.023
_refine_ls_R_factor_all 0.0846
_refine_ls_R_factor_gt 0.0458
_refine_ls_shift/su_max 0.000
_refine_ls_shift/su_mean 0.000
_refine_ls_structure_factor_coef Fsqd
_refine_ls_weighting_details 'calc w=1/[\s^2^(Fo^2^)+(0.2000P)^2^+0.0000P] where P=(Fo^2^+2Fc^2^)/3'
_refine_ls_weighting_scheme calc
_refine_ls_wR_factor_gt 0.1020
_refine_ls_wR_factor_ref 0.1211
_reflns_number_gt 16950
_reflns_number_total 26518
_reflns_threshold_expression >2sigma(I)
_cod_data_source_file b716191c.txt
_cod_data_source_block SNZ59
_cod_depositor_comments
;
The following automatic conversions were performed:
'_exptl_absorpt_correction_type' value 'Multi-scan' changed to
'multi-scan' according to
'/home/saulius/struct/CIF-dictionaries/cif_core.dic' dictionary named
'cif_core.dic' version 2.4.1 from 2010-06-29.

Automatic conversion script
Id: cif_fix_enum 1527 2010-12-29 10:47:43Z saulius 
;
_cod_original_sg_symbol_H-M P-1
_cod_original_formula_sum 'C24 H44 K1 N3 O12'
_cod_database_code 7051835

loop_
_symmetry_equiv_pos_as_xyz
'x, y, z'
'-x, -y, -z'

loop_
_atom_site_label
_atom_site_type_symbol
_atom_site_fract_x
_atom_site_fract_y
_atom_site_fract_z
_atom_site_U_iso_or_equiv
_atom_site_adp_type
_atom_site_occupancy
_atom_site_symmetry_multiplicity
_atom_site_calc_flag
_atom_site_refinement_flags
_atom_site_disorder_assembly
_atom_site_disorder_group
K1 K 0.73742(3) 0.35810(2) 0.955070(19) 0.018 Uani 1 1 d . . .
O1 O 0.07008(8) -0.06874(8) 0.74794(7) 0.024 Uani 1 1 d . . .
N1 N 0.17755(11) 0.02188(11) 0.75721(9) 0.025 Uani 1 1 d . . .
C1 C 0.03922(12) 0.05993(11) 0.76696(9) 0.018 Uani 1 1 d . . .
H1N H 0.2072(14) 0.4880(13) 0.7602(10) 0.038 Uiso 1 1 d . . .
H1O H 0.3706(16) 1.0595(15) 0.7514(12) 0.054 Uiso 1 1 d . . .
K2 K 0.73630(3) 0.86128(2) 0.961160(19) 0.019 Uani 1 1 d . . .
O2 O 0.27901(8) 0.40227(8) 0.72929(7) 0.024 Uani 1 1 d . . .
N2 N 0.09093(11) 0.20378(10) 0.78865(9) 0.034 Uani 1 1 d . . .
C2 C 0.06641(12) 0.13925(12) 0.77906(9) 0.021 Uani 1 1 d . . .
H2N H 0.1950(14) 0.5795(13) 0.7781(10) 0.037 Uiso 1 1 d . . .
H2O H 0.3636(19) 0.9777(18) 0.7390(13) 0.085 Uiso 1 1 d . . .
K3 K 0.76755(3) 0.14269(2) 0.536100(18) 0.017 Uani 1 1 d . . .
O3 O 0.06708(8) 0.43646(7) 0.75906(6) 0.023 Uani 1 1 d . . .
N3 N -0.11703(11) 0.02028(10) 0.76349(8) 0.027 Uani 1 1 d . . .
C3 C -0.04677(13) 0.03813(11) 0.76556(9) 0.019 Uani 1 1 d . . .
H3N H 0.1732(13) 0.2822(13) 0.7567(10) 0.033 Uiso 1 1 d . . .
H3O H 0.504(2) 1.0004(19) 0.7357(15) 0.103 Uiso 1 1 d . . .
K4 K 0.76399(3) 0.63793(2) 0.534790(18) 0.017 Uani 1 1 d . . .
O4 O 0.28142(8) 0.89448(7) 0.72356(6) 0.022 Uani 1 1 d . . .
N4 N 0.18433(11) 0.32197(10) 0.74816(8) 0.021 Uani 1 1 d . . .
C4 C 0.09577(12) 0.00061(11) 0.75694(9) 0.018 Uani 1 1 d . . .
H4N H 0.1471(13) 0.3573(12) 0.7524(9) 0.030 Uiso 1 1 d . . .
H4O H 0.5442(17) 0.9253(16) 0.7242(12) 0.066 Uiso 1 1 d . . .
O5 O 0.40188(10) 0.52538(10) 0.74834(9) 0.036 Uani 1 1 d . . .
N5 N 0.30218(11) 0.16909(10) 0.76715(8) 0.025 Uani 1 1 d . . .
C5 C 0.32468(12) 0.28847(11) 0.73804(9) 0.018 Uani 1 1 d . . .
H5N H 0.1992(13) 0.0726(12) 0.7650(9) 0.030 Uiso 1 1 d . . .
H5O H 0.3749(18) 0.5616(16) 0.7556(13) 0.065 Uiso 1 1 d . . .
O6 O 0.56298(11) 0.47615(10) 0.73380(9) 0.042 Uani 1 1 d . . .
N6 N 0.46659(11) 0.31616(10) 0.70614(8) 0.029 Uani 1 1 d . . .
C6 C 0.31204(12) 0.22239(11) 0.75373(9) 0.018 Uani 1 1 d . . .
H6N H 0.2121(13) -0.0157(11) 0.7470(9) 0.020 Uiso 1 1 d . . .
H6O H 0.3662(16) 0.4808(15) 0.7404(11) 0.051 Uiso 1 1 d . . .
O7 O 0.39837(10) 1.02401(9) 0.74475(8) 0.031 Uani 1 1 d . . .
N7 N 0.17664(11) 0.52977(10) 0.77727(8) 0.021 Uani 1 1 d . . .
C7 C 0.40307(12) 0.30394(11) 0.72045(9) 0.020 Uani 1 1 d . . .
H7N H 0.1481(14) 0.8544(12) 0.7477(10) 0.032 Uiso 1 1 d . . .
H7O H 0.505(2) 0.509(2) 0.7407(16) 0.126 Uiso 1 1 d . . .
O8 O 0.55927(11) 0.97266(10) 0.72903(9) 0.043 Uani 1 1 d . . .
N8 N 0.09017(11) 0.70707(10) 0.79446(9) 0.032 Uani 1 1 d . . .
C8 C 0.26173(12) 0.34039(11) 0.73845(8) 0.017 Uani 1 1 d . . .
H8N H 0.1766(12) 0.7804(12) 0.7573(9) 0.025 Uiso 1 1 d . . .
H8O H 0.545(2) 0.4311(19) 0.7219(15) 0.095 Uiso 1 1 d . . .
O9 O 0.63150(10) 0.38681(9) 1.04948(7) 0.034 Uani 1 1 d . . .
N9 N -0.12165(11) 0.52156(10) 0.75923(8) 0.026 Uani 1 1 d . . .
C9 C 0.03603(12) 0.56380(11) 0.77312(9) 0.017 Uani 1 1 d . . .
O10 O 0.73311(9) 0.51675(8) 1.04364(6) 0.028 Uani 1 1 d . . .
N10 N 0.18615(11) 0.82004(10) 0.74797(8) 0.022 Uani 1 1 d . . .
C10 C 0.06453(12) 0.64302(11) 0.78483(9) 0.021 Uani 1 1 d . . .
O11 O 0.89691(9) 0.46067(8) 1.02133(6) 0.025 Uani 1 1 d . . .
N11 N 0.30002(11) 0.66562(10) 0.76814(8) 0.028 Uani 1 1 d . . .
C11 C -0.05078(13) 0.54057(11) 0.76590(9) 0.018 Uani 1 1 d . . .
O12 O 0.86390(9) 0.32865(8) 1.04970(7) 0.028 Uani 1 1 d . . .
N12 N 0.47036(11) 0.81621(10) 0.71230(8) 0.029 Uani 1 1 d . . .
C12 C 0.09330(12) 0.50592(11) 0.76881(8) 0.017 Uani 1 1 d . . .
O13 O 0.70526(9) 0.24024(8) 1.00286(6) 0.029 Uani 1 1 d . . .
C13 C 0.26387(12) 0.83601(11) 0.73696(8) 0.017 Uani 1 1 d . . .
O14 O 0.56201(9) 0.28835(8) 0.88882(6) 0.024 Uani 1 1 d . . .
C14 C 0.32660(12) 0.78497(11) 0.73965(9) 0.017 Uani 1 1 d . . .
O15 O 0.62856(9) 0.44734(8) 0.90979(6) 0.024 Uani 1 1 d . . .
C15 C 0.31178(12) 0.71928(11) 0.75528(9) 0.019 Uani 1 1 d . . .
O16 O 0.79421(9) 0.42716(8) 0.87455(6) 0.023 Uani 1 1 d . . .
C16 C 0.40607(12) 0.80163(11) 0.72467(9) 0.019 Uani 1 1 d . . .
O17 O 0.86019(8) 0.28857(8) 0.87987(6) 0.023 Uani 1 1 d . . .
C17 C 0.64571(16) 0.46543(14) 1.10107(11) 0.041 Uani 1 1 d . . .
H17A H 0.6953 0.4697 1.1328 0.050 Uiso 1 1 calc R . .
H17B H 0.5963 0.4759 1.1241 0.050 Uiso 1 1 calc R . .
O18 O 0.69676(8) 0.21251(7) 0.83122(6) 0.023 Uani 1 1 d . . .
C18 C 0.65983(15) 0.52383(14) 1.07330(11) 0.039 Uani 1 1 d . . .
H18A H 0.6106 0.5174 1.0406 0.047 Uiso 1 1 calc R . .
H18B H 0.6641 0.5780 1.1082 0.047 Uiso 1 1 calc R . .
O19 O 0.63714(9) 0.91124(9) 1.06118(6) 0.030 Uani 1 1 d . . .
C19 C 0.80892(14) 0.55299(12) 1.08725(9) 0.028 Uani 1 1 d . . .
H19A H 0.8183 0.5283 1.1186 0.033 Uiso 1 1 calc R . .
H19B H 0.8064 0.6105 1.1118 0.033 Uiso 1 1 calc R . .
O20 O 0.75714(10) 1.02486(8) 1.04818(6) 0.031 Uani 1 1 d . . .
C20 C 0.87855(14) 0.54067(12) 1.04709(10) 0.029 Uani 1 1 d . . .
H20A H 0.8627 0.5563 1.0107 0.035 Uiso 1 1 calc R . .
H20B H 0.9298 0.5758 1.0743 0.035 Uiso 1 1 calc R . .
O21 O 0.90486(9) 0.94323(9) 1.02468(6) 0.034 Uani 1 1 d . . .
C21 C 0.95294(13) 0.44335(13) 1.06574(10) 0.028 Uani 1 1 d . . .
H21A H 0.9383 0.4686 1.1100 0.034 Uiso 1 1 calc R . .
H21B H 1.0113 0.4646 1.0668 0.034 Uiso 1 1 calc R . .
O22 O 0.84828(10) 0.81731(9) 1.05429(7) 0.034 Uani 1 1 d . . .
C22 C 0.94622(13) 0.35534(12) 1.04433(10) 0.029 Uani 1 1 d . . .
H22A H 0.9564 0.3295 0.9988 0.034 Uiso 1 1 calc R . .
H22B H 0.9886 0.3416 1.0721 0.034 Uiso 1 1 calc R . .
O23 O 0.68193(10) 0.75081(8) 1.01009(7) 0.033 Uani 1 1 d . . .
C23 C 0.85186(14) 0.24631(12) 1.03490(10) 0.032 Uani 1 1 d . . .
H23A H 0.8949 0.2330 1.0625 0.038 Uiso 1 1 calc R . .
H23B H 0.8571 0.2151 0.9888 0.038 Uiso 1 1 calc R . .
O24 O 0.55790(9) 0.80737(9) 0.89853(7) 0.030 Uani 1 1 d . . .
C24 C 0.76620(15) 0.22695(13) 1.04728(10) 0.033 Uani 1 1 d . . .
H24A H 0.7578 0.1707 1.0412 0.039 Uiso 1 1 calc R . .
H24B H 0.7598 0.2610 1.0926 0.039 Uiso 1 1 calc R . .
O25 O 0.64019(10) 0.95970(8) 0.91788(7) 0.031 Uani 1 1 d . . .
C25 C 0.62448(14) 0.24837(13) 1.02243(10) 0.035 Uani 1 1 d . . .
H25A H 0.6106 0.2072 1.0385 0.042 Uiso 1 1 calc R . .
H25B H 0.5822 0.2388 0.9841 0.042 Uiso 1 1 calc R . .
O26 O 0.80244(10) 0.92377(8) 0.87971(6) 0.031 Uani 1 1 d . . .
C26 C 0.61850(15) 0.32850(14) 1.07446(10) 0.035 Uani 1 1 d . . .
H26A H 0.5624 0.3295 1.0882 0.043 Uiso 1 1 calc R . .
H26B H 0.6615 0.3397 1.1128 0.043 Uiso 1 1 calc R . .
O27 O 0.84950(9) 0.77826(8) 0.88272(6) 0.028 Uani 1 1 d . . .
C27 C 0.51347(13) 0.34957(13) 0.88792(11) 0.030 Uani 1 1 d . . .
H27A H 0.5023 0.3811 0.9325 0.036 Uiso 1 1 calc R . .
H27B H 0.4587 0.3251 0.8599 0.036 Uiso 1 1 calc R . .
O28 O 0.68206(9) 0.71756(8) 0.83589(7) 0.027 Uani 1 1 d . . .
C28 C 0.55679(13) 0.40412(13) 0.86331(10) 0.029 Uani 1 1 d . . .
H28A H 0.5740 0.3728 0.8208 0.035 Uiso 1 1 calc R . .
H28B H 0.5183 0.4412 0.8576 0.035 Uiso 1 1 calc R . .
O29 O 0.64740(8) 0.21859(8) 0.61355(6) 0.021 Uani 1 1 d . . .
C29 C 0.67676(14) 0.50019(12) 0.89098(10) 0.026 Uani 1 1 d . . .
H29A H 0.7107 0.5422 0.9303 0.032 Uiso 1 1 calc R . .
H29B H 0.6379 0.5262 0.8709 0.032 Uiso 1 1 calc R . .
O30 O 0.81663(8) 0.27914(7) 0.65981(6) 0.020 Uani 1 1 d . . .
C30 C 0.73413(14) 0.45898(12) 0.84398(9) 0.026 Uani 1 1 d . . .
H30A H 0.7011 0.4157 0.8049 0.031 Uiso 1 1 calc R . .
H30B H 0.7630 0.4972 0.8302 0.031 Uiso 1 1 calc R . .
O31 O 0.94375(8) 0.18780(8) 0.60111(6) 0.021 Uani 1 1 d . . .
C31 C 0.85050(13) 0.38532(12) 0.83217(9) 0.025 Uani 1 1 d . . .
H31A H 0.8852 0.4226 0.8207 0.030 Uiso 1 1 calc R . .
H31B H 0.8183 0.3440 0.7916 0.030 Uiso 1 1 calc R . .
O32 O 0.85619(9) 0.03851(8) 0.57894(6) 0.024 Uani 1 1 d . . .
C32 C 0.90560(13) 0.34774(12) 0.86653(9) 0.025 Uani 1 1 d . . .
H32A H 0.9486 0.3232 0.8395 0.030 Uiso 1 1 calc R . .
H32B H 0.9353 0.3895 0.9080 0.030 Uiso 1 1 calc R . .
O33 O 0.69126(9) 0.07158(8) 0.61355(6) 0.024 Uani 1 1 d . . .
C33 C 0.84154(14) 0.21377(11) 0.82535(10) 0.027 Uani 1 1 d . . .
H33A H 0.8900 0.1829 0.8226 0.033 Uiso 1 1 calc R . .
H33B H 0.8302 0.2219 0.7848 0.033 Uiso 1 1 calc R . .
O34 O 0.60131(9) 0.10341(8) 0.46152(6) 0.028 Uani 1 1 d . . .
C34 C 0.76596(13) 0.16952(11) 0.83361(10) 0.025 Uani 1 1 d . . .
H34A H 0.7546 0.1153 0.7985 0.030 Uiso 1 1 calc R . .
H34B H 0.7755 0.1650 0.8758 0.030 Uiso 1 1 calc R . .
O35 O 0.69831(9) 0.25444(8) 0.48991(6) 0.026 Uani 1 1 d . . .
C35 C 0.61903(13) 0.17088(12) 0.83082(10) 0.026 Uani 1 1 d . . .
H35A H 0.6210 0.1608 0.8706 0.031 Uiso 1 1 calc R . .
H35B H 0.6079 0.1191 0.7926 0.031 Uiso 1 1 calc R . .
O36 O 0.86643(9) 0.22204(8) 0.47139(6) 0.025 Uani 1 1 d . . .
C36 C 0.55147(13) 0.22165(12) 0.82797(9) 0.028 Uani 1 1 d . . .
H36A H 0.5559 0.2394 0.7925 0.033 Uiso 1 1 calc R . .
H36B H 0.4954 0.1911 0.8195 0.033 Uiso 1 1 calc R . .
O37 O 0.82447(9) 0.05600(8) 0.41705(7) 0.028 Uani 1 1 d . . .
C37 C 0.66364(15) 0.98818(13) 1.11147(10) 0.033 Uani 1 1 d . . .
H37A H 0.7129 0.9864 1.1410 0.040 Uiso 1 1 calc R . .
H37B H 0.6178 1.0069 1.1372 0.040 Uiso 1 1 calc R . .
O38 O 0.70123(9) -0.02030(8) 0.45580(6) 0.027 Uani 1 1 d . . .
C38 C 0.68638(16) 1.04364(13) 1.08052(10) 0.036 Uani 1 1 d . . .
H38A H 0.6377 1.0418 1.0489 0.044 Uiso 1 1 calc R . .
H38B H 0.6982 1.0986 1.1145 0.044 Uiso 1 1 calc R . .
O39 O 0.64875(8) 0.72683(7) 0.61129(6) 0.022 Uani 1 1 d . . .
C39 C 0.83513(15) 1.05384(13) 1.08973(10) 0.037 Uani 1 1 d . . .
H39A H 0.8385 1.0329 1.1238 0.045 Uiso 1 1 calc R . .
H39B H 0.8416 1.1126 1.1111 0.045 Uiso 1 1 calc R . .
O40 O 0.81788(8) 0.77463(8) 0.66422(6) 0.022 Uani 1 1 d . . .
C40 C 0.90276(16) 1.02645(14) 1.04873(11) 0.043 Uani 1 1 d . . .
H40A H 0.8938 1.0418 1.0116 0.051 Uiso 1 1 calc R . .
H40B H 0.9579 1.0538 1.0749 0.051 Uiso 1 1 calc R . .
O41 O 0.93844(8) 0.67669(8) 0.60098(6) 0.024 Uani 1 1 d . . .
C41 C 0.95310(14) 0.92037(16) 1.06968(11) 0.042 Uani 1 1 d . . .
H41A H 0.9392 0.9491 1.1138 0.050 Uiso 1 1 calc R . .
H41B H 1.0138 0.9340 1.0708 0.050 Uiso 1 1 calc R . .
O42 O 0.84394(9) 0.52787(8) 0.57448(6) 0.025 Uani 1 1 d . . .
C42 C 0.93337(15) 0.83304(15) 1.04880(11) 0.043 Uani 1 1 d . . .
H42A H 0.9425 0.8044 1.0033 0.052 Uiso 1 1 calc R . .
H42B H 0.9704 0.8149 1.0767 0.052 Uiso 1 1 calc R . .
O43 O 0.68432(9) 0.57630(8) 0.61366(6) 0.022 Uani 1 1 d . . .
C43 C 0.82375(17) 0.73611(13) 1.03894(11) 0.043 Uani 1 1 d . . .
H43A H 0.8619 0.7175 1.0658 0.051 Uiso 1 1 calc R . .
H43B H 0.8265 0.7036 0.9926 0.051 Uiso 1 1 calc R . .
O44 O 0.59346(9) 0.57596(9) 0.46898(7) 0.032 Uani 1 1 d . . .
C44 C 0.73636(17) 0.72805(14) 1.05214(11) 0.042 Uani 1 1 d . . .
H44A H 0.7187 0.6723 1.0445 0.050 Uiso 1 1 calc R . .
H44B H 0.7334 0.7624 1.0981 0.050 Uiso 1 1 calc R . .
O45 O 0.67279(10) 0.69852(9) 0.44629(8) 0.039 Uani 1 1 d . . .
C45 C 0.60502(15) 0.77308(14) 1.03293(11) 0.039 Uani 1 1 d . . .
H45A H 0.5825 0.7342 1.0488 0.046 Uiso 1 1 calc R . .
H45B H 0.5638 0.7706 0.9961 0.046 Uiso 1 1 calc R . .
O46 O 0.84432(10) 0.74414(8) 0.48958(7) 0.031 Uani 1 1 d . . .
C46 C 0.61370(15) 0.85425(14) 1.08606(10) 0.037 Uani 1 1 d . . .
H46A H 0.5597 0.8645 1.1029 0.045 Uiso 1 1 calc R . .
H46B H 0.6571 0.8586 1.1223 0.045 Uiso 1 1 calc R . .
O47 O 0.86123(9) 0.57637(8) 0.43291(6) 0.027 Uani 1 1 d . . .
C47 C 0.51687(15) 0.87394(15) 0.90087(12) 0.041 Uani 1 1 d . . .
H47A H 0.5107 0.9067 0.9465 0.050 Uiso 1 1 calc R . .
H47B H 0.4598 0.8550 0.8753 0.050 Uiso 1 1 calc R . .
O48 O 0.72389(9) 0.47423(8) 0.44447(6) 0.027 Uani 1 1 d . . .
C48 C 0.56388(15) 0.92445(15) 0.87478(12) 0.042 Uani 1 1 d . . .
H48A H 0.5756 0.8914 0.8307 0.050 Uiso 1 1 calc R . .
H48B H 0.5301 0.9661 0.8720 0.050 Uiso 1 1 calc R . .
C49 C 0.69298(16) 1.00630(13) 0.89631(11) 0.037 Uani 1 1 d . . .
H49A H 0.7307 1.0467 0.9344 0.045 Uiso 1 1 calc R . .
H49B H 0.6575 1.0348 0.8763 0.045 Uiso 1 1 calc R . .
C50 C 0.74477(16) 0.95771(13) 0.84831(10) 0.036 Uani 1 1 d . . .
H50A H 0.7080 0.9150 0.8111 0.043 Uiso 1 1 calc R . .
H50B H 0.7760 0.9916 0.8316 0.043 Uiso 1 1 calc R . .
C51 C 0.85556(15) 0.87697(13) 0.83730(10) 0.034 Uani 1 1 d . . .
H51A H 0.8953 0.9117 0.8269 0.041 Uiso 1 1 calc R . .
H51B H 0.8213 0.8388 0.7962 0.041 Uiso 1 1 calc R . .
C52 C 0.90299(14) 0.83309(14) 0.87040(10) 0.034 Uani 1 1 d . . .
H52A H 0.9435 0.8041 0.8428 0.040 Uiso 1 1 calc R . .
H52B H 0.9354 0.8719 0.9121 0.040 Uiso 1 1 calc R . .
C53 C 0.82416(15) 0.70528(12) 0.82707(11) 0.036 Uani 1 1 d . . .
H53A H 0.8685 0.6697 0.8226 0.043 Uiso 1 1 calc R . .
H53B H 0.8152 0.7156 0.7873 0.043 Uiso 1 1 calc R . .
C54 C 0.74473(15) 0.66706(12) 0.83526(10) 0.032 Uani 1 1 d . . .
H54A H 0.7282 0.6141 0.7989 0.038 Uiso 1 1 calc R . .
H54B H 0.7523 0.6601 0.8765 0.038 Uiso 1 1 calc R . .
C55 C 0.60067(14) 0.68356(13) 0.83639(10) 0.033 Uani 1 1 d . . .
H55A H 0.6004 0.6722 0.8755 0.040 Uiso 1 1 calc R . .
H55B H 0.5841 0.6331 0.7974 0.040 Uiso 1 1 calc R . .
C56 C 0.54105(14) 0.74181(14) 0.83684(10) 0.034 Uani 1 1 d . . .
H56A H 0.5483 0.7601 0.8020 0.041 Uiso 1 1 calc R . .
H56B H 0.4824 0.7167 0.8290 0.041 Uiso 1 1 calc R . .
C57 C 0.67390(12) 0.29147(11) 0.66908(9) 0.023 Uani 1 1 d . . .
H57A H 0.6840 0.2812 0.7088 0.028 Uiso 1 1 calc R . .
H57B H 0.6299 0.3275 0.6743 0.028 Uiso 1 1 calc R . .
C58 C 0.75311(12) 0.32861(11) 0.65905(9) 0.021 Uani 1 1 d . . .
H58A H 0.7447 0.3333 0.6169 0.025 Uiso 1 1 calc R . .
H58B H 0.7696 0.3825 0.6941 0.025 Uiso 1 1 calc R . .
C59 C 0.89743(12) 0.31304(12) 0.65720(10) 0.024 Uani 1 1 d . . .
H59A H 0.9131 0.3656 0.6941 0.028 Uiso 1 1 calc R . .
H59B H 0.8966 0.3203 0.6162 0.028 Uiso 1 1 calc R . .
C60 C 0.95922(12) 0.25781(12) 0.66063(9) 0.025 Uani 1 1 d . . .
H60A H 1.0172 0.2839 0.6671 0.030 Uiso 1 1 calc R . .
H60B H 0.9532 0.2435 0.6977 0.030 Uiso 1 1 calc R . .
C61 C 0.98355(13) 0.12358(13) 0.60543(10) 0.027 Uani 1 1 d . . .
H61A H 1.0366 0.1446 0.6364 0.032 Uiso 1 1 calc R . .
H61B H 0.9977 0.0899 0.5623 0.032 Uiso 1 1 calc R . .
C62 C 0.92839(13) 0.07391(12) 0.62747(10) 0.028 Uani 1 1 d . . .
H62A H 0.9591 0.0321 0.6336 0.034 Uiso 1 1 calc R . .
H62B H 0.9113 0.1075 0.6694 0.034 Uiso 1 1 calc R . .
C63 C 0.79958(15) -0.01189(12) 0.59417(10) 0.030 Uani 1 1 d . . .
H63A H 0.8325 -0.0440 0.6120 0.036 Uiso 1 1 calc R . .
H63B H 0.7634 -0.0490 0.5536 0.036 Uiso 1 1 calc R . .
C64 C 0.74481(14) 0.03260(12) 0.64221(10) 0.029 Uani 1 1 d . . .
H64A H 0.7108 -0.0047 0.6540 0.035 Uiso 1 1 calc R . .
H64B H 0.7800 0.0721 0.6822 0.035 Uiso 1 1 calc R . .
C65 C 0.63970(13) 0.11845(12) 0.65727(9) 0.025 Uani 1 1 d . . .
H65A H 0.6749 0.1557 0.6983 0.031 Uiso 1 1 calc R . .
H65B H 0.5999 0.0838 0.6676 0.031 Uiso 1 1 calc R . .
C66 C 0.59231(12) 0.16391(12) 0.62545(9) 0.025 Uani 1 1 d . . .
H66A H 0.5590 0.1261 0.5837 0.030 Uiso 1 1 calc R . .
H66B H 0.5527 0.1934 0.6538 0.030 Uiso 1 1 calc R . .
C67 C 0.57783(14) 0.15370(13) 0.43043(10) 0.033 Uani 1 1 d . . .
H67A H 0.5159 0.1472 0.4191 0.040 Uiso 1 1 calc R . .
H67B H 0.6024 0.1392 0.3898 0.040 Uiso 1 1 calc R . .
C68 C 0.60878(13) 0.23790(13) 0.47521(11) 0.033 Uani 1 1 d . . .
H68A H 0.5871 0.2731 0.4552 0.040 Uiso 1 1 calc R . .
H68B H 0.5857 0.2507 0.5163 0.040 Uiso 1 1 calc R . .
C69 C 0.73624(14) 0.26572(13) 0.44050(10) 0.030 Uani 1 1 d . . .
H69A H 0.7135 0.3096 0.4318 0.036 Uiso 1 1 calc R . .
H69B H 0.7245 0.2167 0.3998 0.036 Uiso 1 1 calc R . .
C70 C 0.82887(14) 0.28549(12) 0.46348(10) 0.031 Uani 1 1 d . . .
H70A H 0.8559 0.2995 0.4317 0.038 Uiso 1 1 calc R . .
H70B H 0.8392 0.3327 0.5055 0.038 Uiso 1 1 calc R . .
C71 C 0.89312(14) 0.16932(12) 0.41314(10) 0.027 Uani 1 1 d . . .
H71A H 0.9467 0.1931 0.4074 0.033 Uiso 1 1 calc R . .
H71B H 0.8505 0.1606 0.3752 0.033 Uiso 1 1 calc R . .
C72 C 0.90459(13) 0.09233(13) 0.41736(10) 0.028 Uani 1 1 d . . .
H72A H 0.9299 0.0577 0.3799 0.034 Uiso 1 1 calc R . .
H72B H 0.9424 0.1013 0.4578 0.034 Uiso 1 1 calc R . .
C73 C 0.82149(14) -0.02580(12) 0.40571(10) 0.029 Uani 1 1 d . . .
H73A H 0.8530 -0.0316 0.4433 0.035 Uiso 1 1 calc R . .
H73B H 0.8467 -0.0554 0.3666 0.035 Uiso 1 1 calc R . .
C74 C 0.73124(15) -0.05716(12) 0.39619(9) 0.031 Uani 1 1 d . . .
H74A H 0.6986 -0.0453 0.3621 0.037 Uiso 1 1 calc R . .
H74B H 0.7252 -0.1155 0.3823 0.037 Uiso 1 1 calc R . .
C75 C 0.61089(14) -0.02881(13) 0.45006(10) 0.033 Uani 1 1 d . . .
H75A H 0.5950 -0.0156 0.4937 0.039 Uiso 1 1 calc R . .
H75B H 0.5886 -0.0850 0.4225 0.039 Uiso 1 1 calc R . .
C76 C 0.57115(14) 0.02259(13) 0.42158(10) 0.034 Uani 1 1 d . . .
H76A H 0.5848 0.0088 0.3772 0.040 Uiso 1 1 calc R . .
H76B H 0.5093 0.0140 0.4185 0.040 Uiso 1 1 calc R . .
C77 C 0.67675(13) 0.79986(11) 0.66604(10) 0.027 Uani 1 1 d . . .
H77A H 0.6783 0.7915 0.7066 0.032 Uiso 1 1 calc R . .
H77B H 0.6376 0.8393 0.6673 0.032 Uiso 1 1 calc R . .
C78 C 0.76270(13) 0.82974(11) 0.66071(10) 0.024 Uani 1 1 d . . .
H78A H 0.7620 0.8350 0.6189 0.029 Uiso 1 1 calc R . .
H78B H 0.7817 0.8826 0.6965 0.029 Uiso 1 1 calc R . .
C79 C 0.90363(13) 0.80274(12) 0.66686(10) 0.027 Uani 1 1 d . . .
H79A H 0.9225 0.8509 0.7074 0.032 Uiso 1 1 calc R . .
H79B H 0.9094 0.8165 0.6295 0.032 Uiso 1 1 calc R . .
C80 C 0.95549(13) 0.73844(13) 0.66481(9) 0.028 Uani 1 1 d . . .
H80A H 1.0159 0.7594 0.6757 0.034 Uiso 1 1 calc R . .
H80B H 0.9414 0.7176 0.6969 0.034 Uiso 1 1 calc R . .
C81 C 0.97461(14) 0.60678(13) 0.59495(11) 0.031 Uani 1 1 d . . .
H81A H 1.0313 0.6217 0.6212 0.038 Uiso 1 1 calc R . .
H81B H 0.9810 0.5765 0.5490 0.038 Uiso 1 1 calc R . .
C82 C 0.92245(13) 0.55439(13) 0.61688(11) 0.033 Uani 1 1 d . . .
H82A H 0.9517 0.5083 0.6151 0.040 Uiso 1 1 calc R . .
H82B H 0.9133 0.5845 0.6622 0.040 Uiso 1 1 calc R . .
C83 C 0.78520(14) 0.48487(11) 0.59496(10) 0.025 Uani 1 1 d . . .
H83A H 0.8159 0.4527 0.6140 0.031 Uiso 1 1 calc R . .
H83B H 0.7454 0.4479 0.5565 0.031 Uiso 1 1 calc R . .
C84 C 0.73644(13) 0.53769(12) 0.64392(9) 0.025 Uani 1 1 d . . .
H84A H 0.7015 0.5057 0.6602 0.030 Uiso 1 1 calc R . .
H84B H 0.7755 0.5777 0.6813 0.030 Uiso 1 1 calc R . .
C85 C 0.63674(13) 0.62865(12) 0.65732(9) 0.024 Uani 1 1 d . . .
H85A H 0.6744 0.6659 0.6970 0.029 Uiso 1 1 calc R . .
H85B H 0.5955 0.5979 0.6702 0.029 Uiso 1 1 calc R . .
C86 C 0.59198(12) 0.67403(12) 0.62433(10) 0.024 Uani 1 1 d . . .
H86A H 0.5583 0.6360 0.5829 0.028 Uiso 1 1 calc R . .
H86B H 0.5528 0.7052 0.6522 0.028 Uiso 1 1 calc R . .
C87 C 0.55578(15) 0.60510(15) 0.42485(11) 0.042 Uani 1 1 d . . .
H87A H 0.4938 0.5968 0.4209 0.050 Uiso 1 1 calc R . .
H87B H 0.5717 0.5766 0.3813 0.050 Uiso 1 1 calc R . .
C88 C 0.58594(14) 0.69176(15) 0.45033(11) 0.040 Uani 1 1 d . . .
H88A H 0.5551 0.7161 0.4240 0.048 Uiso 1 1 calc R . .
H88B H 0.5767 0.7192 0.4960 0.048 Uiso 1 1 calc R . .
C89 C 0.70825(16) 0.77544(13) 0.46287(12) 0.043 Uani 1 1 d . . .
H89A H 0.7068 0.8080 0.5094 0.051 Uiso 1 1 calc R . .
H89B H 0.6756 0.7992 0.4369 0.051 Uiso 1 1 calc R . .
C90 C 0.79781(16) 0.77535(13) 0.45014(11) 0.039 Uani 1 1 d . . .
H90A H 0.7995 0.7424 0.4037 0.046 Uiso 1 1 calc R . .
H90B H 0.8227 0.8302 0.4604 0.046 Uiso 1 1 calc R . .
C91 C 0.91600(14) 0.71120(13) 0.46427(10) 0.034 Uani 1 1 d . . .
H91A H 0.9547 0.7068 0.4995 0.041 Uiso 1 1 calc R . .
H91B H 0.9457 0.7478 0.4492 0.041 Uiso 1 1 calc R . .
C92 C 0.89524(14) 0.63100(13) 0.40903(10) 0.031 Uani 1 1 d . . .
H92A H 0.8538 0.6337 0.3745 0.037 Uiso 1 1 calc R . .
H92B H 0.9466 0.6131 0.3903 0.037 Uiso 1 1 calc R . .
C93 C 0.82559(14) 0.50331(12) 0.38208(9) 0.028 Uani 1 1 d . . .
H93A H 0.8685 0.4793 0.3548 0.034 Uiso 1 1 calc R . .
H93B H 0.7789 0.5121 0.3543 0.034 Uiso 1 1 calc R . .
C94 C 0.79348(15) 0.44860(12) 0.41073(10) 0.030 Uani 1 1 d . . .
H94A H 0.7761 0.3950 0.3754 0.036 Uiso 1 1 calc R . .
H94B H 0.8398 0.4442 0.4413 0.036 Uiso 1 1 calc R . .
C95 C 0.64575(15) 0.45350(13) 0.40331(10) 0.036 Uani 1 1 d . . .
H95A H 0.6314 0.3950 0.3826 0.043 Uiso 1 1 calc R . .
H95B H 0.6481 0.4731 0.3687 0.043 Uiso 1 1 calc R . .
C96 C 0.58158(15) 0.49110(13) 0.44445(11) 0.038 Uani 1 1 d . . .
H96A H 0.5249 0.4711 0.4184 0.046 Uiso 1 1 calc R . .
H96B H 0.5844 0.4753 0.4814 0.046 Uiso 1 1 calc R . .

loop_
_atom_site_aniso_label
_atom_site_aniso_U_11
_atom_site_aniso_U_22
_atom_site_aniso_U_33
_atom_site_aniso_U_23
_atom_site_aniso_U_13
_atom_site_aniso_U_12
K1 0.020 0.017 0.017 0.007 0.004 0.003
O1 0.018 0.017 0.039 0.012 0.004 0.004
N1 0.017 0.016 0.041 0.011 0.003 0.003
C1 0.018 0.018 0.021 0.010 0.003 0.003
K2 0.021 0.018 0.017 0.007 0.004 0.002
O2 0.022 0.019 0.035 0.014 0.008 0.005
N2 0.029 0.025 0.054 0.022 0.010 0.005
C2 0.017 0.024 0.027 0.013 0.005 0.005
K3 0.018 0.016 0.015 0.005 0.003 0.002
O3 0.021 0.015 0.031 0.008 0.003 0.003
N3 0.023 0.022 0.041 0.016 0.011 0.006
C3 0.025 0.012 0.020 0.008 0.006 0.007
K4 0.019 0.017 0.016 0.007 0.004 0.002
O4 0.023 0.017 0.028 0.012 0.005 0.004
N4 0.018 0.018 0.030 0.011 0.007 0.006
C4 0.017 0.019 0.015 0.005 -0.001 0.003
O5 0.030 0.027 0.056 0.018 0.015 0.007
N5 0.027 0.022 0.030 0.012 0.004 0.007
C5 0.018 0.017 0.020 0.007 0.003 0.002
O6 0.035 0.036 0.052 0.015 0.004 0.002
N6 0.022 0.032 0.036 0.016 0.009 0.009
C6 0.016 0.018 0.016 0.003 0.000 0.003
O7 0.028 0.026 0.041 0.013 0.012 0.006
N7 0.018 0.018 0.028 0.009 0.003 0.003
C7 0.021 0.018 0.019 0.006 0.000 0.006
O8 0.032 0.029 0.062 0.015 0.007 0.000
N8 0.029 0.024 0.050 0.021 0.007 0.005
C8 0.020 0.014 0.015 0.005 0.001 0.003
O9 0.038 0.040 0.029 0.017 0.015 0.009
N9 0.022 0.023 0.038 0.015 0.009 0.006
C9 0.018 0.016 0.019 0.008 0.004 0.003
O10 0.027 0.027 0.024 0.002 0.004 0.008
N10 0.018 0.018 0.032 0.014 0.005 0.005
C10 0.019 0.023 0.026 0.014 0.006 0.007
O11 0.027 0.027 0.020 0.007 0.002 0.004
N11 0.026 0.025 0.037 0.017 0.005 0.006
C11 0.025 0.012 0.018 0.007 0.005 0.007
O12 0.027 0.025 0.034 0.012 0.006 0.008
N12 0.024 0.031 0.040 0.019 0.011 0.009
C12 0.018 0.018 0.013 0.006 0.002 0.004
O13 0.033 0.030 0.025 0.015 0.002 -0.001
C13 0.019 0.014 0.012 0.002 0.000 0.001
O14 0.024 0.029 0.021 0.011 0.003 0.003
C14 0.019 0.016 0.019 0.007 0.003 0.005
O15 0.028 0.024 0.021 0.011 0.003 0.004
C15 0.016 0.021 0.019 0.006 0.002 0.005
O16 0.030 0.021 0.019 0.008 0.007 0.005
C16 0.023 0.016 0.020 0.009 0.001 0.005
O17 0.025 0.018 0.019 0.003 0.003 0.003
C17 0.042 0.056 0.031 0.017 0.018 0.023
O18 0.025 0.016 0.026 0.008 0.003 0.000
C18 0.038 0.039 0.037 0.008 0.012 0.018
O19 0.031 0.040 0.023 0.018 0.008 0.008
C19 0.038 0.018 0.020 0.002 -0.002 0.004
O20 0.047 0.024 0.018 0.004 0.006 0.005
C20 0.033 0.021 0.029 0.008 -0.001 -0.004
O21 0.028 0.048 0.019 0.008 0.002 -0.004
C21 0.022 0.036 0.024 0.010 0.001 0.003
O22 0.034 0.033 0.036 0.014 0.007 0.015
C22 0.022 0.036 0.026 0.010 0.003 0.011
O23 0.046 0.029 0.025 0.015 0.000 -0.003
C23 0.042 0.025 0.028 0.011 0.000 0.013
O24 0.026 0.040 0.028 0.018 0.002 0.003
C24 0.048 0.025 0.029 0.017 0.000 0.005
O25 0.041 0.029 0.027 0.015 0.004 0.008
C25 0.034 0.042 0.033 0.023 0.002 -0.009
O26 0.049 0.024 0.020 0.007 0.013 0.002
C26 0.031 0.053 0.030 0.024 0.010 0.003
O27 0.028 0.026 0.022 0.003 0.005 0.005
C27 0.020 0.039 0.036 0.019 0.006 0.009
O28 0.031 0.018 0.030 0.010 0.004 -0.002
C28 0.027 0.034 0.029 0.017 -0.001 0.008
O29 0.019 0.020 0.019 0.002 0.003 -0.002
C29 0.036 0.019 0.026 0.012 0.004 0.005
O30 0.016 0.016 0.026 0.007 0.005 0.000
C30 0.035 0.022 0.023 0.014 0.003 0.002
O31 0.020 0.025 0.018 0.007 0.001 0.005
C31 0.030 0.024 0.021 0.008 0.010 0.000
O32 0.032 0.022 0.020 0.010 0.001 0.005
C32 0.020 0.026 0.022 0.002 0.007 -0.002
O33 0.034 0.021 0.017 0.008 0.005 0.003
C33 0.032 0.017 0.026 0.001 0.007 0.008
O34 0.027 0.030 0.024 0.008 -0.002 -0.001
C34 0.034 0.015 0.023 0.005 0.003 0.008
O35 0.028 0.029 0.024 0.013 0.008 0.010
C35 0.031 0.020 0.024 0.008 0.002 -0.007
O36 0.029 0.026 0.023 0.011 0.005 0.002
C36 0.025 0.031 0.022 0.009 -0.001 -0.007
O37 0.030 0.024 0.036 0.014 0.015 0.009
C37 0.040 0.039 0.020 0.008 0.010 0.017
O38 0.034 0.024 0.019 0.006 0.000 -0.004
C38 0.057 0.030 0.022 0.007 0.009 0.021
O39 0.021 0.017 0.020 0.001 0.004 0.000
C39 0.056 0.024 0.023 0.003 -0.002 -0.006
O40 0.018 0.020 0.026 0.007 0.004 -0.002
C40 0.046 0.042 0.032 0.012 -0.001 -0.025
O41 0.024 0.028 0.021 0.011 0.005 0.007
C41 0.022 0.073 0.025 0.015 0.001 0.003
O42 0.029 0.027 0.024 0.015 0.005 0.005
C42 0.031 0.067 0.029 0.017 0.002 0.021
O43 0.029 0.020 0.017 0.008 0.005 0.004
C43 0.065 0.031 0.033 0.013 0.002 0.024
O44 0.027 0.040 0.023 0.007 0.000 0.002
C44 0.072 0.027 0.031 0.018 0.001 0.007
O45 0.039 0.039 0.050 0.025 0.011 0.015
C45 0.038 0.047 0.036 0.026 0.003 -0.014
O46 0.043 0.027 0.026 0.014 0.006 -0.002
C46 0.035 0.057 0.029 0.025 0.012 0.002
O47 0.036 0.026 0.021 0.011 0.007 0.004
C47 0.026 0.061 0.046 0.028 0.006 0.014
O48 0.033 0.023 0.019 0.005 0.001 -0.002
C48 0.041 0.049 0.045 0.030 -0.002 0.014
C49 0.064 0.022 0.031 0.015 0.009 0.007
C50 0.060 0.027 0.025 0.015 0.011 0.001
C51 0.045 0.031 0.022 0.004 0.016 -0.005
C52 0.023 0.043 0.024 0.002 0.008 -0.004
C53 0.041 0.023 0.034 -0.001 0.010 0.012
C54 0.048 0.014 0.029 0.004 0.004 0.006
C55 0.041 0.026 0.028 0.011 -0.002 -0.015
C56 0.027 0.047 0.028 0.018 -0.005 -0.011
C57 0.020 0.018 0.024 0.000 0.006 0.003
C58 0.023 0.015 0.021 0.004 0.004 0.004
C59 0.018 0.021 0.027 0.006 0.004 -0.005
C60 0.016 0.029 0.022 0.005 0.001 -0.001
C61 0.022 0.035 0.025 0.012 0.004 0.013
C62 0.033 0.030 0.026 0.015 0.001 0.012
C63 0.042 0.021 0.028 0.013 0.001 0.002
C64 0.041 0.027 0.023 0.015 0.002 0.000
C65 0.029 0.025 0.018 0.005 0.007 -0.005
C66 0.016 0.029 0.021 0.003 0.005 -0.006
C67 0.028 0.043 0.029 0.018 -0.005 0.005
C68 0.027 0.042 0.038 0.021 0.007 0.013
C69 0.040 0.031 0.027 0.018 0.010 0.012
C70 0.045 0.021 0.033 0.013 0.015 0.003
C71 0.026 0.033 0.024 0.011 0.011 0.003
C72 0.024 0.035 0.026 0.011 0.007 0.010
C73 0.039 0.024 0.027 0.008 0.010 0.015
C74 0.049 0.019 0.021 0.005 0.005 0.004
C75 0.031 0.031 0.028 0.008 0.001 -0.013
C76 0.028 0.035 0.027 0.005 -0.002 -0.009
C77 0.026 0.017 0.029 0.000 0.005 0.003
C78 0.030 0.016 0.025 0.006 0.006 0.002
C79 0.021 0.026 0.026 0.003 0.005 -0.007
C80 0.018 0.042 0.019 0.008 0.000 -0.003
C81 0.025 0.038 0.041 0.022 0.011 0.013
C82 0.028 0.041 0.041 0.027 0.001 0.011
C83 0.037 0.017 0.025 0.011 0.006 0.005
C84 0.034 0.024 0.021 0.013 0.005 0.004
C85 0.025 0.027 0.018 0.005 0.008 -0.001
C86 0.017 0.024 0.024 0.004 0.005 -0.001
C87 0.033 0.058 0.029 0.012 -0.002 0.011
C88 0.028 0.068 0.039 0.033 0.009 0.024
C89 0.053 0.027 0.046 0.016 -0.002 0.005
C90 0.063 0.030 0.034 0.022 0.018 0.011
C91 0.035 0.039 0.033 0.020 0.006 -0.007
C92 0.031 0.041 0.025 0.016 0.012 0.003
C93 0.034 0.030 0.020 0.008 0.009 0.009
C94 0.045 0.023 0.020 0.006 0.007 0.008
C95 0.042 0.026 0.027 0.002 -0.002 -0.007
C96 0.031 0.036 0.033 0.003 0.001 -0.016

loop_
_atom_type_symbol
_atom_type_description
_atom_type_scat_dispersion_real
_atom_type_scat_dispersion_imag
_atom_type_scat_source
C C 0.0033 0.0016 'International Tables Vol C Tables 4.2.6.8 and 6.1.1.4'
H H 0.0000 0.0000 'International Tables Vol C Tables 4.2.6.8 and 6.1.1.4'
N N 0.0061 0.0033 'International Tables Vol C Tables 4.2.6.8 and 6.1.1.4'
O O 0.0106 0.0060 'International Tables Vol C Tables 4.2.6.8 and 6.1.1.4'
K K 0.2009 0.2494 'International Tables Vol C Tables 4.2.6.8 and 6.1.1.4'

loop_
_geom_angle_atom_site_label_1
_geom_angle_atom_site_label_2
_geom_angle_atom_site_label_3
_geom_angle
_geom_angle_site_symmetry_1
_geom_angle_site_symmetry_3
_geom_angle_publ_flag
O9 K1 O17 158.48(4) . . ?
O9 K1 O16 139.43(5) . . ?
O17 K1 O16 61.69(4) . . ?
O9 K1 O10 61.36(4) . . ?
O17 K1 O10 130.73(4) . . ?
O16 K1 O10 84.83(4) . . ?
O9 K1 O13 61.46(4) . . ?
O17 K1 O13 98.06(4) . . ?
O16 K1 O13 158.55(4) . . ?
O10 K1 O13 115.62(4) . . ?
O9 K1 O15 83.09(4) . . ?
O17 K1 O15 117.70(4) . . ?
O16 K1 O15 61.12(4) . . ?
O10 K1 O15 64.27(4) . . ?
O13 K1 O15 132.05(4) . . ?
O9 K1 O11 106.33(4) . . ?
O17 K1 O11 73.91(4) . . ?
O16 K1 O11 71.00(4) . . ?
O10 K1 O11 60.87(4) . . ?
O13 K1 O11 112.09(4) . . ?
O15 K1 O11 108.04(4) . . ?
O9 K1 O18 119.47(4) . . ?
O17 K1 O18 57.48(4) . . ?
O16 K1 O18 83.49(4) . . ?
O10 K1 O18 157.84(4) . . ?
O13 K1 O18 79.08(4) . . ?
O15 K1 O18 93.58(4) . . ?
O11 K1 O18 131.34(4) . . ?
O9 K1 O14 71.15(4) . . ?
O17 K1 O14 113.32(4) . . ?
O16 K1 O14 102.27(4) . . ?
O10 K1 O14 108.16(4) . . ?
O13 K1 O14 78.37(4) . . ?
O15 K1 O14 59.21(4) . . ?
O11 K1 O14 166.99(4) . . ?
O18 K1 O14 56.53(4) . . ?
O9 K1 O12 85.80(4) . . ?
O17 K1 O12 76.61(4) . . ?
O16 K1 O12 119.40(4) . . ?
O10 K1 O12 92.28(4) . . ?
O13 K1 O12 56.79(4) . . ?
O15 K1 O12 156.55(4) . . ?
O11 K1 O12 55.78(4) . . ?
O18 K1 O12 109.86(4) . . ?
O14 K1 O12 135.15(4) . . ?
O9 K1 C25 42.20(5) . . ?
O17 K1 C25 119.15(5) . . ?
O16 K1 C25 165.38(5) . . ?
O10 K1 C25 102.34(5) . . ?
O13 K1 C25 22.79(5) . . ?
O15 K1 C25 110.27(5) . . ?
O11 K1 C25 123.61(4) . . ?
O18 K1 C25 85.42(5) . . ?
O14 K1 C25 63.51(4) . . ?
O12 K1 C25 73.47(5) . . ?
O9 K1 C32 167.07(5) . . ?
O17 K1 C32 22.49(4) . . ?
O16 K1 C32 42.07(4) . . ?
O10 K1 C32 110.26(5) . . ?
O13 K1 C32 119.33(5) . . ?
O15 K1 C32 102.48(4) . . ?
O11 K1 C32 60.93(4) . . ?
O18 K1 C32 72.23(4) . . ?
O14 K1 C32 121.75(4) . . ?
O12 K1 C32 84.72(4) . . ?
C25 K1 C32 141.29(5) . . ?
C4 N1 H5N 123.4(14) . . ?
C4 N1 H6N 118.8(12) . . ?
H5N N1 H6N 117.7(18) . . ?
C2 C1 C3 118.68(18) . . ?
C2 C1 C4 122.55(17) . . ?
C3 C1 C4 118.76(16) . . ?
O27 K2 O26 61.56(4) . . ?
O27 K2 O19 160.58(4) . . ?
O26 K2 O19 136.83(5) . . ?
O27 K2 O23 100.77(5) . . ?
O26 K2 O23 160.59(5) . . ?
O19 K2 O23 61.85(4) . . ?
O27 K2 O20 127.70(4) . . ?
O26 K2 O20 82.05(4) . . ?
O19 K2 O20 61.29(4) . . ?
O23 K2 O20 116.83(4) . . ?
O27 K2 O25 117.47(4) . . ?
O26 K2 O25 61.39(5) . . ?
O19 K2 O25 81.70(4) . . ?
O23 K2 O25 128.88(5) . . ?
O20 K2 O25 64.89(4) . . ?
O27 K2 O21 73.09(4) . . ?
O26 K2 O21 72.12(4) . . ?
O19 K2 O21 104.25(4) . . ?
O23 K2 O21 112.18(4) . . ?
O20 K2 O21 60.06(5) . . ?
O25 K2 O21 110.63(5) . . ?
O27 K2 O24 112.92(4) . . ?
O26 K2 O24 102.60(4) . . ?
O19 K2 O24 73.05(4) . . ?
O23 K2 O24 75.90(4) . . ?
O20 K2 O24 110.66(5) . . ?
O25 K2 O24 59.09(4) . . ?
O21 K2 O24 169.45(5) . . ?
O27 K2 O28 57.01(4) . . ?
O26 K2 O28 83.02(4) . . ?
O19 K2 O28 122.82(4) . . ?
O23 K2 O28 80.15(4) . . ?
O20 K2 O28 157.28(4) . . ?
O25 K2 O28 92.87(4) . . ?
O21 K2 O28 130.10(4) . . ?
O24 K2 O28 56.48(4) . . ?
O27 K2 O22 78.30(4) . . ?
O26 K2 O22 121.68(5) . . ?
O19 K2 O22 84.35(4) . . ?
O23 K2 O22 56.64(4) . . ?
O20 K2 O22 92.74(4) . . ?
O25 K2 O22 157.35(4) . . ?
O21 K2 O22 56.04(4) . . ?
O24 K2 O22 132.54(4) . . ?
O28 K2 O22 109.70(4) . . ?
O27 K2 C45 122.30(5) . . ?
O26 K2 C45 164.69(5) . . ?
O19 K2 C45 42.49(5) . . ?
O23 K2 C45 22.96(5) . . ?
O20 K2 C45 102.90(5) . . ?
O25 K2 C45 107.23(5) . . ?
O21 K2 C45 122.98(5) . . ?
O24 K2 C45 62.09(5) . . ?
O28 K2 C45 87.62(5) . . ?
O22 K2 C45 72.95(5) . . ?
O27 K2 C52 22.50(5) . . ?
O26 K2 C52 42.31(5) . . ?
O19 K2 C52 164.42(5) . . ?
O23 K2 C52 121.94(5) . . ?
O20 K2 C52 106.86(5) . . ?
O25 K2 C52 102.97(5) . . ?
O21 K2 C52 60.17(4) . . ?
O24 K2 C52 122.20(5) . . ?
O28 K2 C52 72.18(4) . . ?
O22 K2 C52 86.29(5) . . ?
C45 K2 C52 144.32(6) . . ?
N2 C2 C1 178.1(2) . . ?
O29 K3 O37 154.38(4) . . ?
O29 K3 O32 114.86(4) . . ?
O37 K3 O32 83.44(4) . . ?
O29 K3 O38 109.38(4) . . ?
O37 K3 O38 58.26(4) . . ?
O32 K3 O38 69.98(4) . . ?
O29 K3 O34 68.54(4) . . ?
O37 K3 O34 86.36(4) . . ?
O32 K3 O34 125.45(4) . . ?
O38 K3 O34 59.34(4) . . ?
O29 K3 O35 70.58(4) . . ?
O37 K3 O35 92.99(4) . . ?
O32 K3 O35 172.80(4) . . ?
O38 K3 O35 113.39(4) . . ?
O34 K3 O35 60.28(4) . . ?
O29 K3 O33 59.62(4) . . ?
O37 K3 O33 124.67(4) . . ?
O32 K3 O33 60.18(4) . . ?
O38 K3 O33 70.13(4) . . ?
O34 K3 O33 83.73(4) . . ?
O35 K3 O33 126.68(4) . . ?
O29 K3 O30 58.33(4) . . ?
O37 K3 O30 142.24(4) . . ?
O32 K3 O30 93.43(4) . . ?
O38 K3 O30 153.83(4) . . ?
O34 K3 O30 124.06(4) . . ?
O35 K3 O30 85.54(4) . . ?
O33 K3 O30 84.15(4) . . ?
O29 K3 O31 115.27(4) . . ?
O37 K3 O31 89.29(4) . . ?
O32 K3 O31 58.44(4) . . ?
O38 K3 O31 121.75(4) . . ?
O34 K3 O31 173.65(4) . . ?
O35 K3 O31 115.42(4) . . ?
O33 K3 O31 102.56(4) . . ?
O30 K3 O31 58.22(4) . . ?
O29 K3 O36 121.93(4) . . ?
O37 K3 O36 57.98(4) . . ?
O32 K3 O36 114.53(4) . . ?
O38 K3 O36 114.71(4) . . ?
O34 K3 O36 104.24(4) . . ?
O35 K3 O36 58.40(4) . . ?
O33 K3 O36 171.95(4) . . ?
O30 K3 O36 90.33(4) . . ?
O31 K3 O36 69.49(4) . . ?
O29 K3 C58 42.15(4) . . ?
O37 K3 C58 147.63(4) . . ?
O32 K3 C58 114.76(4) . . ?
O38 K3 C58 151.38(4) . . ?
O34 K3 C58 101.78(4) . . ?
O35 K3 C58 65.62(4) . . ?
O33 K3 C58 87.56(4) . . ?
O30 K3 C58 23.34(4) . . ?
O31 K3 C58 79.56(4) . . ?
O36 K3 C58 89.69(4) . . ?
N3 C3 C1 179.0(2) . . ?
O39 K4 O47 160.94(4) . . ?
O39 K4 O43 61.27(4) . . ?
O47 K4 O43 135.18(4) . . ?
O39 K4 O42 118.10(4) . . ?
O47 K4 O42 80.93(4) . . ?
O43 K4 O42 61.19(4) . . ?
O39 K4 O46 104.53(4) . . ?
O47 K4 O46 60.96(4) . . ?
O43 K4 O46 162.44(4) . . ?
O42 K4 O46 125.64(5) . . ?
O39 K4 O48 123.49(4) . . ?
O47 K4 O48 61.39(4) . . ?
O43 K4 O48 80.45(4) . . ?
O42 K4 O48 65.27(4) . . ?
O46 K4 O48 117.04(4) . . ?
O39 K4 O44 70.08(4) . . ?
O47 K4 O44 102.93(4) . . ?
O43 K4 O44 73.46(4) . . ?
O42 K4 O44 112.26(4) . . ?
O46 K4 O44 112.98(4) . . ?
O48 K4 O44 59.59(4) . . ?
O39 K4 O41 114.02(4) . . ?
O47 K4 O41 75.53(4) . . ?
O43 K4 O41 101.46(4) . . ?
O42 K4 O41 59.16(4) . . ?
O46 K4 O41 73.95(4) . . ?
O48 K4 O41 113.10(4) . . ?
O44 K4 O41 171.36(4) . . ?
O39 K4 O45 77.71(4) . . ?
O47 K4 O45 83.68(4) . . ?
O43 K4 O45 123.79(4) . . ?
O42 K4 O45 158.20(4) . . ?
O46 K4 O45 57.12(4) . . ?
O48 K4 O45 93.77(4) . . ?
O44 K4 O45 56.61(4) . . ?
O41 K4 O45 130.91(4) . . ?
O39 K4 O40 56.97(4) . . ?
O47 K4 O40 127.11(4) . . ?
O43 K4 O40 81.04(4) . . ?
O42 K4 O40 93.47(4) . . ?
O46 K4 O40 82.32(4) . . ?
O48 K4 O40 156.80(4) . . ?
O44 K4 O40 127.05(4) . . ?
O41 K4 O40 57.57(4) . . ?
O45 K4 O40 108.14(4) . . ?
C8 N4 H3N 120.6(15) . . ?
C8 N4 H4N 118.5(13) . . ?
H3N N4 H4N 120.0(19) . . ?
O1 C4 N1 120.82(18) . . ?
O1 C4 C1 121.03(17) . . ?
N1 C4 C1 118.15(17) . . ?
H5O O5 H6O 108(2) . . ?
C6 C5 C7 118.08(18) . . ?
C6 C5 C8 123.42(17) . . ?
C7 C5 C8 118.49(16) . . ?
H7O O6 H8O 104(3) . . ?
N5 C6 C5 179.3(2) . . ?
H1O O7 H2O 109(2) . . ?
C12 N7 H1N 112.6(14) . . ?
C12 N7 H2N 119.9(14) . . ?
H1N N7 H2N 119.5(19) . . ?
N6 C7 C5 179.7(2) . . ?
H3O O8 H4O 105(2) . . ?
O2 C8 N4 120.18(18) . . ?
O2 C8 C5 120.47(17) . . ?
N4 C8 C5 119.34(16) . . ?
C26 O9 C17 110.81(16) . . ?
C26 O9 K1 117.76(13) . . ?
C17 O9 K1 115.39(12) . . ?
C11 C9 C10 119.33(18) . . ?
C11 C9 C12 118.78(16) . . ?
C10 C9 C12 121.89(17) . . ?
C18 O10 C19 114.83(16) . . ?
C18 O10 K1 111.02(12) . . ?
C19 O10 K1 114.58(12) . . ?
C13 N10 H7N 117.9(13) . . ?
C13 N10 H8N 117.7(14) . . ?
H7N N10 H8N 124.2(19) . . ?
N8 C10 C9 178.0(2) . . ?
C21 O11 C20 113.02(15) . . ?
C21 O11 K1 120.98(11) . . ?
C20 O11 K1 107.45(11) . . ?
N9 C11 C9 179.1(2) . . ?
C23 O12 C22 113.02(17) . . ?
C23 O12 K1 107.14(11) . . ?
C22 O12 K1 109.24(11) . . ?
O3 C12 N7 121.02(18) . . ?
O3 C12 C9 121.01(17) . . ?
N7 C12 C9 117.95(16) . . ?
C25 O13 C24 113.71(15) . . ?
C25 O13 K1 106.67(12) . . ?
C24 O13 K1 122.30(11) . . ?
O4 C13 N10 120.23(18) . . ?
O4 C13 C14 120.23(17) . . ?
N10 C13 C14 119.53(16) . . ?
C36 O14 C27 113.19(15) . . ?
C36 O14 K1 117.76(12) . . ?
C27 O14 K1 110.08(11) . . ?
C15 C14 C16 119.04(18) . . ?
C15 C14 C13 123.31(17) . . ?
C16 C14 C13 117.64(16) . . ?
C28 O15 C29 113.26(14) . . ?
C28 O15 K1 117.12(11) . . ?
C29 O15 K1 109.93(11) . . ?
N11 C15 C14 179.7(2) . . ?
C30 O16 C31 112.46(14) . . ?
C30 O16 K1 117.25(11) . . ?
C31 O16 K1 116.46(10) . . ?
N12 C16 C14 178.9(2) . . ?
C33 O17 C32 113.28(14) . . ?
C33 O17 K1 121.67(11) . . ?
C32 O17 K1 108.74(11) . . ?
O9 C17 C18 109.08(18) . . ?
O9 C17 H17A 109.9 . . ?
C18 C17 H17A 109.9 . . ?
O9 C17 H17B 109.9 . . ?
C18 C17 H17B 109.9 . . ?
H17A C17 H17B 108.3 . . ?
C34 O18 C35 112.57(15) . . ?
C34 O18 K1 102.93(10) . . ?
C35 O18 K1 109.05(11) . . ?
O10 C18 C17 113.5(2) . . ?
O10 C18 H18A 108.9 . . ?
C17 C18 H18A 108.9 . . ?
O10 C18 H18B 108.9 . . ?
C17 C18 H18B 108.9 . . ?
H18A C18 H18B 107.7 . . ?
C37 O19 C46 112.22(15) . . ?
C37 O19 K2 115.71(12) . . ?
C46 O19 K2 116.17(13) . . ?
O10 C19 C20 107.01(16) . . ?
O10 C19 H19A 110.3 . . ?
C20 C19 H19A 110.3 . . ?
O10 C19 H19B 110.3 . . ?
C20 C19 H19B 110.3 . . ?
H19A C19 H19B 108.6 . . ?
C39 O20 C38 114.10(16) . . ?
C39 O20 K2 116.01(13) . . ?
C38 O20 K2 110.44(12) . . ?
O11 C20 C19 112.99(16) . . ?
O11 C20 H20A 109.0 . . ?
C19 C20 H20A 109.0 . . ?
O11 C20 H20B 109.0 . . ?
C19 C20 H20B 109.0 . . ?
H20A C20 H20B 107.8 . . ?
C40 O21 C41 112.61(17) . . ?
C40 O21 K2 109.33(13) . . ?
C41 O21 K2 120.63(13) . . ?
O11 C21 C22 108.70(16) . . ?
O11 C21 H21A 109.9 . . ?
C22 C21 H21A 109.9 . . ?
O11 C21 H21B 109.9 . . ?
C22 C21 H21B 109.9 . . ?
H21A C21 H21B 108.3 . . ?
C42 O22 C43 112.86(19) . . ?
C42 O22 K2 109.60(12) . . ?
C43 O22 K2 106.93(12) . . ?
O12 C22 C21 107.89(17) . . ?
O12 C22 H22A 110.1 . . ?
C21 C22 H22A 110.1 . . ?
O12 C22 H22B 110.1 . . ?
C21 C22 H22B 110.1 . . ?
H22A C22 H22B 108.4 . . ?
C45 O23 C44 113.61(16) . . ?
C45 O23 K2 106.37(12) . . ?
C44 O23 K2 122.90(13) . . ?
O12 C23 C24 107.96(18) . . ?
O12 C23 H23A 110.1 . . ?
C24 C23 H23A 110.1 . . ?
O12 C23 H23B 110.1 . . ?
C24 C23 H23B 110.1 . . ?
H23A C23 H23B 108.4 . . ?
C47 O24 C56 113.60(17) . . ?
C47 O24 K2 109.66(12) . . ?
C56 O24 K2 117.98(13) . . ?
O13 C24 C23 108.85(16) . . ?
O13 C24 H24A 109.9 . . ?
C23 C24 H24A 109.9 . . ?
O13 C24 H24B 109.9 . . ?
C23 C24 H24B 109.9 . . ?
H24A C24 H24B 108.3 . . ?
C48 O25 C49 112.96(16) . . ?
C48 O25 K2 118.20(12) . . ?
C49 O25 K2 110.27(13) . . ?
O13 C25 C26 113.47(17) . . ?
O13 C25 K1 50.54(9) . . ?
C26 C25 K1 84.13(11) . . ?
O13 C25 H25A 108.9 . . ?
C26 C25 H25A 108.9 . . ?
K1 C25 H25A 159.4 . . ?
O13 C25 H25B 108.9 . . ?
C26 C25 H25B 108.9 . . ?
K1 C25 H25B 81.8 . . ?
H25A C25 H25B 107.7 . . ?
C51 O26 C50 112.48(15) . . ?
C51 O26 K2 116.68(12) . . ?
C50 O26 K2 115.88(12) . . ?
O9 C26 C25 108.79(16) . . ?
O9 C26 H26A 109.9 . . ?
C25 C26 H26A 109.9 . . ?
O9 C26 H26B 109.9 . . ?
C25 C26 H26B 109.9 . . ?
H26A C26 H26B 108.3 . . ?
C52 O27 C53 112.99(16) . . ?
C52 O27 K2 108.66(12) . . ?
C53 O27 K2 122.58(12) . . ?
O14 C27 C28 112.38(17) . . ?
O14 C27 H27A 109.1 . . ?
C28 C27 H27A 109.1 . . ?
O14 C27 H27B 109.1 . . ?
C28 C27 H27B 109.1 . . ?
H27A C27 H27B 107.9 . . ?
C54 O28 C55 112.90(16) . . ?
C54 O28 K2 103.77(11) . . ?
C55 O28 K2 109.06(12) . . ?
O15 C28 C27 107.87(16) . . ?
O15 C28 H28A 110.1 . . ?
C27 C28 H28A 110.1 . . ?
O15 C28 H28B 110.1 . . ?
C27 C28 H28B 110.1 . . ?
H28A C28 H28B 108.4 . . ?
C57 O29 C66 113.62(14) . . ?
C57 O29 K3 119.00(10) . . ?
C66 O29 K3 112.29(11) . . ?
O15 C29 C30 112.97(16) . . ?
O15 C29 H29A 109.0 . . ?
C30 C29 H29A 109.0 . . ?
O15 C29 H29B 109.0 . . ?
C30 C29 H29B 109.0 . . ?
H29A C29 H29B 107.8 . . ?
C58 O30 C59 112.57(14) . . ?
C58 O30 K3 102.49(10) . . ?
C59 O30 K3 105.97(11) . . ?
O16 C30 C29 109.09(15) . . ?
O16 C30 H30A 109.9 . . ?
C29 C30 H30A 109.9 . . ?
O16 C30 H30B 109.9 . . ?
C29 C30 H30B 109.9 . . ?
H30A C30 H30B 108.3 . . ?
C61 O31 C60 112.97(15) . . ?
C61 O31 K3 113.89(11) . . ?
C60 O31 K3 115.74(11) . . ?
O16 C31 C32 108.32(15) . . ?
O16 C31 H31A 110.0 . . ?
C32 C31 H31A 110.0 . . ?
O16 C31 H31B 110.0 . . ?
C32 C31 H31B 110.0 . . ?
H31A C31 H31B 108.4 . . ?
C62 O32 C63 112.99(14) . . ?
C62 O32 K3 116.83(11) . . ?
C63 O32 K3 110.94(12) . . ?
O17 C32 C31 112.97(16) . . ?
O17 C32 K1 48.76(9) . . ?
C31 C32 K1 83.67(11) . . ?
O17 C32 H32A 109.0 . . ?
C31 C32 H32A 109.0 . . ?
K1 C32 H32A 157.7 . . ?
O17 C32 H32B 109.0 . . ?
C31 C32 H32B 109.0 . . ?
K1 C32 H32B 84.0 . . ?
H32A C32 H32B 107.8 . . ?
C64 O33 C65 112.16(14) . . ?
C64 O33 K3 115.91(11) . . ?
C65 O33 K3 116.55(10) . . ?
O17 C33 C34 108.38(16) . . ?
O17 C33 H33A 110.0 . . ?
C34 C33 H33A 110.0 . . ?
O17 C33 H33B 110.0 . . ?
C34 C33 H33B 110.0 . . ?
H33A C33 H33B 108.4 . . ?
C67 O34 C76 111.38(15) . . ?
C67 O34 K3 116.34(11) . . ?
C76 O34 K3 119.19(13) . . ?
O18 C34 C33 107.71(16) . . ?
O18 C34 H34A 110.2 . . ?
C33 C34 H34A 110.2 . . ?
O18 C34 H34B 110.2 . . ?
C33 C34 H34B 110.2 . . ?
H34A C34 H34B 108.5 . . ?
C69 O35 C68 113.70(15) . . ?
C69 O35 K3 115.96(12) . . ?
C68 O35 K3 110.35(11) . . ?
O18 C35 C36 107.54(15) . . ?
O18 C35 H35A 110.2 . . ?
C36 C35 H35A 110.2 . . ?
O18 C35 H35B 110.2 . . ?
C36 C35 H35B 110.2 . . ?
H35A C35 H35B 108.5 . . ?
C70 O36 C71 112.44(15) . . ?
C70 O36 K3 113.41(11) . . ?
C71 O36 K3 114.80(11) . . ?
O14 C36 C35 107.77(16) . . ?
O14 C36 H36A 110.2 . . ?
C35 C36 H36A 110.2 . . ?
O14 C36 H36B 110.2 . . ?
C35 C36 H36B 110.2 . . ?
H36A C36 H36B 108.5 . . ?
C72 O37 C73 114.50(16) . . ?
C72 O37 K3 109.16(11) . . ?
C73 O37 K3 110.00(11) . . ?
O19 C37 C38 108.17(16) . . ?
O19 C37 H37A 110.1 . . ?
C38 C37 H37A 110.1 . . ?
O19 C37 H37B 110.1 . . ?
C38 C37 H37B 110.1 . . ?
H37A C37 H37B 108.4 . . ?
C74 O38 C75 113.86(15) . . ?
C74 O38 K3 117.34(11) . . ?
C75 O38 K3 109.42(12) . . ?
O20 C38 C37 113.11(18) . . ?
O20 C38 H38A 109.0 . . ?
C37 C38 H38A 109.0 . . ?
O20 C38 H38B 109.0 . . ?
C37 C38 H38B 109.0 . . ?
H38A C38 H38B 107.8 . . ?
C77 O39 C86 113.51(14) . . ?
C77 O39 K4 121.01(11) . . ?
C86 O39 K4 108.98(11) . . ?
O20 C39 C40 107.41(17) . . ?
O20 C39 H39A 110.2 . . ?
C40 C39 H39A 110.2 . . ?
O20 C39 H39B 110.2 . . ?
C40 C39 H39B 110.2 . . ?
H39A C39 H39B 108.5 . . ?
C78 O40 C79 112.02(14) . . ?
C78 O40 K4 101.56(10) . . ?
C79 O40 K4 107.52(11) . . ?
O21 C40 C39 112.94(17) . . ?
O21 C40 H40A 109.0 . . ?
C39 C40 H40A 109.0 . . ?
O21 C40 H40B 109.0 . . ?
C39 C40 H40B 109.0 . . ?
H40A C40 H40B 107.8 . . ?
C81 O41 C80 113.92(16) . . ?
C81 O41 K4 110.88(11) . . ?
C80 O41 K4 117.57(12) . . ?
O21 C41 C42 108.66(18) . . ?
O21 C41 H41A 110.0 . . ?
C42 C41 H41A 110.0 . . ?
O21 C41 H41B 110.0 . . ?
C42 C41 H41B 110.0 . . ?
H41A C41 H41B 108.3 . . ?
C82 O42 C83 112.97(14) . . ?
C82 O42 K4 118.83(11) . . ?
C83 O42 K4 110.70(11) . . ?
O22 C42 C41 108.0(2) . . ?
O22 C42 H42A 110.1 . . ?
C41 C42 H42A 110.1 . . ?
O22 C42 H42B 110.1 . . ?
C41 C42 H42B 110.1 . . ?
H42A C42 H42B 108.4 . . ?
C85 O43 C84 112.19(14) . . ?
C85 O43 K4 115.61(10) . . ?
C84 O43 K4 114.97(11) . . ?
O22 C43 C44 108.00(19) . . ?
O22 C43 H43A 110.1 . . ?
C44 C43 H43A 110.1 . . ?
O22 C43 H43B 110.1 . . ?
C44 C43 H43B 110.1 . . ?
H43A C43 H43B 108.4 . . ?
C87 O44 C96 113.09(16) . . ?
C87 O44 K4 120.03(13) . . ?
C96 O44 K4 110.64(13) . . ?
O23 C44 C43 109.01(18) . . ?
O23 C44 H44A 109.9 . . ?
C43 C44 H44A 109.9 . . ?
O23 C44 H44B 109.9 . . ?
C43 C44 H44B 109.9 . . ?
H44A C44 H44B 108.3 . . ?
C89 O45 C88 113.77(19) . . ?
C89 O45 K4 107.82(13) . . ?
C88 O45 K4 109.24(12) . . ?
O23 C45 C46 113.47(18) . . ?
O23 C45 K2 50.67(8) . . ?
C46 C45 K2 84.76(11) . . ?
O23 C45 H45A 108.9 . . ?
C46 C45 H45A 108.9 . . ?
K2 C45 H45A 159.4 . . ?
O23 C45 H45B 108.9 . . ?
C46 C45 H45B 108.9 . . ?
K2 C45 H45B 81.0 . . ?
H45A C45 H45B 107.7 . . ?
C91 O46 C90 113.32(16) . . ?
C91 O46 K4 107.54(11) . . ?
C90 O46 K4 121.30(13) . . ?
O19 C46 C45 109.00(16) . . ?
O19 C46 H46A 109.9 . . ?
C45 C46 H46A 109.9 . . ?
O19 C46 H46B 109.9 . . ?
C45 C46 H46B 109.9 . . ?
H46A C46 H46B 108.3 . . ?
C93 O47 C92 112.04(14) . . ?
C93 O47 K4 114.88(11) . . ?
C92 O47 K4 116.77(12) . . ?
O24 C47 C48 112.5(2) . . ?
O24 C47 H47A 109.1 . . ?
C48 C47 H47A 109.1 . . ?
O24 C47 H47B 109.1 . . ?
C48 C47 H47B 109.1 . . ?
H47A C47 H47B 107.8 . . ?
C95 O48 C94 113.76(16) . . ?
C95 O48 K4 116.63(13) . . ?
C94 O48 K4 109.54(11) . . ?
O25 C48 C47 107.63(18) . . ?
O25 C48 H48A 110.2 . . ?
C47 C48 H48A 110.2 . . ?
O25 C48 H48B 110.2 . . ?
C47 C48 H48B 110.2 . . ?
H48A C48 H48B 108.5 . . ?
O25 C49 C50 112.87(17) . . ?
O25 C49 H49A 109.0 . . ?
C50 C49 H49A 109.0 . . ?
O25 C49 H49B 109.0 . . ?
C50 C49 H49B 109.0 . . ?
H49A C49 H49B 107.8 . . ?
O26 C50 C49 108.73(16) . . ?
O26 C50 H50A 109.9 . . ?
C49 C50 H50A 109.9 . . ?
O26 C50 H50B 109.9 . . ?
C49 C50 H50B 109.9 . . ?
H50A C50 H50B 108.3 . . ?
O26 C51 C52 108.63(16) . . ?
O26 C51 H51A 110.0 . . ?
C52 C51 H51A 110.0 . . ?
O26 C51 H51B 110.0 . . ?
C52 C51 H51B 110.0 . . ?
H51A C51 H51B 108.3 . . ?
O27 C52 C51 112.64(18) . . ?
O27 C52 K2 48.84(9) . . ?
C51 C52 K2 84.06(12) . . ?
O27 C52 H52A 109.1 . . ?
C51 C52 H52A 109.1 . . ?
K2 C52 H52A 157.9 . . ?
O27 C52 H52B 109.1 . . ?
C51 C52 H52B 109.1 . . ?
K2 C52 H52B 83.2 . . ?
H52A C52 H52B 107.8 . . ?
O27 C53 C54 108.58(18) . . ?
O27 C53 H53A 110.0 . . ?
C54 C53 H53A 110.0 . . ?
O27 C53 H53B 110.0 . . ?
C54 C53 H53B 110.0 . . ?
H53A C53 H53B 108.4 . . ?
O28 C54 C53 107.39(17) . . ?
O28 C54 H54A 110.2 . . ?
C53 C54 H54A 110.2 . . ?
O28 C54 H54B 110.2 . . ?
C53 C54 H54B 110.2 . . ?
H54A C54 H54B 108.5 . . ?
O28 C55 C56 107.67(16) . . ?
O28 C55 H55A 110.2 . . ?
C56 C55 H55A 110.2 . . ?
O28 C55 H55B 110.2 . . ?
C56 C55 H55B 110.2 . . ?
H55A C55 H55B 108.5 . . ?
O24 C56 C55 108.27(17) . . ?
O24 C56 H56A 110.0 . . ?
C55 C56 H56A 110.0 . . ?
O24 C56 H56B 110.0 . . ?
C55 C56 H56B 110.0 . . ?
H56A C56 H56B 108.4 . . ?
O29 C57 C58 107.91(15) . . ?
O29 C57 H57A 110.1 . . ?
C58 C57 H57A 110.1 . . ?
O29 C57 H57B 110.1 . . ?
C58 C57 H57B 110.1 . . ?
H57A C57 H57B 108.4 . . ?
O30 C58 C57 107.74(15) . . ?
O30 C58 K3 54.18(8) . . ?
C57 C58 K3 86.94(11) . . ?
O30 C58 H58A 110.2 . . ?
C57 C58 H58A 110.2 . . ?
K3 C58 H58A 71.9 . . ?
O30 C58 H58B 110.2 . . ?
C57 C58 H58B 110.2 . . ?
K3 C58 H58B 160.8 . . ?
H58A C58 H58B 108.5 . . ?
O30 C59 C60 107.94(15) . . ?
O30 C59 H59A 110.1 . . ?
C60 C59 H59A 110.1 . . ?
O30 C59 H59B 110.1 . . ?
C60 C59 H59B 110.1 . . ?
H59A C59 H59B 108.4 . . ?
O31 C60 C59 108.64(16) . . ?
O31 C60 H60A 110.0 . . ?
C59 C60 H60A 110.0 . . ?
O31 C60 H60B 110.0 . . ?
C59 C60 H60B 110.0 . . ?
H60A C60 H60B 108.3 . . ?
O31 C61 C62 111.56(17) . . ?
O31 C61 H61A 109.3 . . ?
C62 C61 H61A 109.3 . . ?
O31 C61 H61B 109.3 . . ?
C62 C61 H61B 109.3 . . ?
H61A C61 H61B 108.0 . . ?
O32 C62 C61 108.01(15) . . ?
O32 C62 H62A 110.1 . . ?
C61 C62 H62A 110.1 . . ?
O32 C62 H62B 110.1 . . ?
C61 C62 H62B 110.1 . . ?
H62A C62 H62B 108.4 . . ?
O32 C63 C64 113.53(17) . . ?
O32 C63 H63A 108.9 . . ?
C64 C63 H63A 108.9 . . ?
O32 C63 H63B 108.9 . . ?
C64 C63 H63B 108.9 . . ?
H63A C63 H63B 107.7 . . ?
O33 C64 C63 108.57(15) . . ?
O33 C64 H64A 110.0 . . ?
C63 C64 H64A 110.0 . . ?
O33 C64 H64B 110.0 . . ?
C63 C64 H64B 110.0 . . ?
H64A C64 H64B 108.4 . . ?
O33 C65 C66 108.33(15) . . ?
O33 C65 H65A 110.0 . . ?
C66 C65 H65A 110.0 . . ?
O33 C65 H65B 110.0 . . ?
C66 C65 H65B 110.0 . . ?
H65A C65 H65B 108.4 . . ?
O29 C66 C65 111.80(16) . . ?
O29 C66 H66A 109.3 . . ?
C65 C66 H66A 109.3 . . ?
O29 C66 H66B 109.3 . . ?
C65 C66 H66B 109.3 . . ?
H66A C66 H66B 107.9 . . ?
O34 C67 C68 109.12(16) . . ?
O34 C67 H67A 109.9 . . ?
C68 C67 H67A 109.9 . . ?
O34 C67 H67B 109.9 . . ?
C68 C67 H67B 109.9 . . ?
H67A C67 H67B 108.3 . . ?
O35 C68 C67 113.80(19) . . ?
O35 C68 H68A 108.8 . . ?
C67 C68 H68A 108.8 . . ?
O35 C68 H68B 108.8 . . ?
C67 C68 H68B 108.8 . . ?
H68A C68 H68B 107.7 . . ?
O35 C69 C70 107.78(16) . . ?
O35 C69 H69A 110.1 . . ?
C70 C69 H69A 110.1 . . ?
O35 C69 H69B 110.1 . . ?
C70 C69 H69B 110.1 . . ?
H69A C69 H69B 108.5 . . ?
O36 C70 C69 112.83(16) . . ?
O36 C70 H70A 109.0 . . ?
C69 C70 H70A 109.0 . . ?
O36 C70 H70B 109.0 . . ?
C69 C70 H70B 109.0 . . ?
H70A C70 H70B 107.8 . . ?
O36 C71 C72 109.33(16) . . ?
O36 C71 H71A 109.8 . . ?
C72 C71 H71A 109.8 . . ?
O36 C71 H71B 109.8 . . ?
C72 C71 H71B 109.8 . . ?
H71A C71 H71B 108.3 . . ?
O37 C72 C71 107.66(17) . . ?
O37 C72 H72A 110.2 . . ?
C71 C72 H72A 110.2 . . ?
O37 C72 H72B 110.2 . . ?
C71 C72 H72B 110.2 . . ?
H72A C72 H72B 108.5 . . ?
O37 C73 C74 107.00(17) . . ?
O37 C73 H73A 110.3 . . ?
C74 C73 H73A 110.3 . . ?
O37 C73 H73B 110.3 . . ?
C74 C73 H73B 110.3 . . ?
H73A C73 H73B 108.6 . . ?
O38 C74 C73 108.02(16) . . ?
O38 C74 H74A 110.1 . . ?
C73 C74 H74A 110.1 . . ?
O38 C74 H74B 110.1 . . ?
C73 C74 H74B 110.1 . . ?
H74A C74 H74B 108.4 . . ?
O38 C75 C76 113.28(16) . . ?
O38 C75 H75A 108.9 . . ?
C76 C75 H75A 108.9 . . ?
O38 C75 H75B 108.9 . . ?
C76 C75 H75B 108.9 . . ?
H75A C75 H75B 107.7 . . ?
O34 C76 C75 109.31(16) . . ?
O34 C76 H76A 109.8 . . ?
C75 C76 H76A 109.8 . . ?
O34 C76 H76B 109.8 . . ?
C75 C76 H76B 109.8 . . ?
H76A C76 H76B 108.3 . . ?
O39 C77 C78 108.71(16) . . ?
O39 C77 H77A 109.9 . . ?
C78 C77 H77A 109.9 . . ?
O39 C77 H77B 109.9 . . ?
C78 C77 H77B 109.9 . . ?
H77A C77 H77B 108.3 . . ?
O40 C78 C77 108.10(15) . . ?
O40 C78 H78A 110.1 . . ?
C77 C78 H78A 110.1 . . ?
O40 C78 H78B 110.1 . . ?
C77 C78 H78B 110.1 . . ?
H78A C78 H78B 108.4 . . ?
O40 C79 C80 108.00(16) . . ?
O40 C79 H79A 110.1 . . ?
C80 C79 H79A 110.1 . . ?
O40 C79 H79B 110.1 . . ?
C80 C79 H79B 110.1 . . ?
H79A C79 H79B 108.4 . . ?
O41 C80 C79 108.31(16) . . ?
O41 C80 H80A 110.0 . . ?
C79 C80 H80A 110.0 . . ?
O41 C80 H80B 110.0 . . ?
C79 C80 H80B 110.0 . . ?
H80A C80 H80B 108.4 . . ?
O41 C81 C82 112.42(18) . . ?
O41 C81 H81A 109.1 . . ?
C82 C81 H81A 109.1 . . ?
O41 C81 H81B 109.1 . . ?
C82 C81 H81B 109.1 . . ?
H81A C81 H81B 107.9 . . ?
O42 C82 C81 107.90(16) . . ?
O42 C82 H82A 110.1 . . ?
C81 C82 H82A 110.1 . . ?
O42 C82 H82B 110.1 . . ?
C81 C82 H82B 110.1 . . ?
H82A C82 H82B 108.4 . . ?
O42 C83 C84 113.12(16) . . ?
O42 C83 H83A 109.0 . . ?
C84 C83 H83A 109.0 . . ?
O42 C83 H83B 109.0 . . ?
C84 C83 H83B 109.0 . . ?
H83A C83 H83B 107.8 . . ?
O43 C84 C83 108.67(15) . . ?
O43 C84 H84A 110.0 . . ?
C83 C84 H84A 110.0 . . ?
O43 C84 H84B 110.0 . . ?
C83 C84 H84B 110.0 . . ?
H84A C84 H84B 108.3 . . ?
O43 C85 C86 108.83(15) . . ?
O43 C85 H85A 109.9 . . ?
C86 C85 H85A 109.9 . . ?
O43 C85 H85B 109.9 . . ?
C86 C85 H85B 109.9 . . ?
H85A C85 H85B 108.3 . . ?
O39 C86 C85 112.39(16) . . ?
O39 C86 H86A 109.1 . . ?
C85 C86 H86A 109.1 . . ?
O39 C86 H86B 109.1 . . ?
C85 C86 H86B 109.1 . . ?
H86A C86 H86B 107.9 . . ?
O44 C87 C88 107.78(17) . . ?
O44 C87 H87A 110.2 . . ?
C88 C87 H87A 110.2 . . ?
O44 C87 H87B 110.2 . . ?
C88 C87 H87B 110.2 . . ?
H87A C87 H87B 108.5 . . ?
O45 C88 C87 107.0(2) . . ?
O45 C88 H88A 110.3 . . ?
C87 C88 H88A 110.3 . . ?
O45 C88 H88B 110.3 . . ?
C87 C88 H88B 110.3 . . ?
H88A C88 H88B 108.6 . . ?
O45 C89 C90 109.7(2) . . ?
O45 C89 H89A 109.7 . . ?
C90 C89 H89A 109.7 . . ?
O45 C89 H89B 109.7 . . ?
C90 C89 H89B 109.7 . . ?
H89A C89 H89B 108.2 . . ?
O46 C90 C89 108.94(17) . . ?
O46 C90 H90A 109.9 . . ?
C89 C90 H90A 109.9 . . ?
O46 C90 H90B 109.9 . . ?
C89 C90 H90B 109.9 . . ?
H90A C90 H90B 108.3 . . ?
O46 C91 C92 113.22(18) . . ?
O46 C91 H91A 108.9 . . ?
C92 C91 H91A 108.9 . . ?
O46 C91 H91B 108.9 . . ?
C92 C91 H91B 108.9 . . ?
H91A C91 H91B 107.7 . . ?
O47 C92 C91 108.59(16) . . ?
O47 C92 H92A 110.0 . . ?
C91 C92 H92A 110.0 . . ?
O47 C92 H92B 110.0 . . ?
C91 C92 H92B 110.0 . . ?
H92A C92 H92B 108.4 . . ?
O47 C93 C94 108.99(15) . . ?
O47 C93 H93A 109.9 . . ?
C94 C93 H93A 109.9 . . ?
O47 C93 H93B 109.9 . . ?
C94 C93 H93B 109.9 . . ?
H93A C93 H93B 108.3 . . ?
O48 C94 C93 113.56(18) . . ?
O48 C94 H94A 108.9 . . ?
C93 C94 H94A 108.9 . . ?
O48 C94 H94B 108.9 . . ?
C93 C94 H94B 108.9 . . ?
H94A C94 H94B 107.7 . . ?
O48 C95 C96 107.24(17) . . ?
O48 C95 H95A 110.3 . . ?
C96 C95 H95A 110.3 . . ?
O48 C95 H95B 110.3 . . ?
C96 C95 H95B 110.3 . . ?
H95A C95 H95B 108.5 . . ?
O44 C96 C95 112.52(17) . . ?
O44 C96 H96A 109.1 . . ?
C95 C96 H96A 109.1 . . ?
O44 C96 H96B 109.1 . . ?
C95 C96 H96B 109.1 . . ?
H96A C96 H96B 107.8 . . ?

loop_
_geom_bond_atom_site_label_1
_geom_bond_atom_site_label_2
_geom_bond_distance
_geom_bond_site_symmetry_2
_geom_bond_publ_flag
K1 O9 2.8014(15) . ?
K1 O17 2.8023(14) . ?
K1 O16 2.8093(13) . ?
K1 O10 2.8291(15) . ?
K1 O13 2.8366(13) . ?
K1 O15 2.8595(14) . ?
K1 O11 2.9458(14) . ?
K1 O18 2.9817(13) . ?
K1 O14 2.9892(14) . ?
K1 O12 3.0241(14) . ?
K1 C25 3.519(2) . ?
K1 C32 3.529(2) . ?
O1 C4 1.248(2) . ?
N1 C4 1.351(2) . ?
N1 H5N 0.92(2) . ?
N1 H6N 0.89(2) . ?
C1 C2 1.408(3) . ?
C1 C3 1.412(3) . ?
C1 C4 1.438(3) . ?
K2 O27 2.7928(15) . ?
K2 O26 2.8066(13) . ?
K2 O19 2.8150(15) . ?
K2 O23 2.8212(14) . ?
K2 O20 2.8474(14) . ?
K2 O25 2.8496(15) . ?
K2 O21 2.9309(15) . ?
K2 O24 2.9762(15) . ?
K2 O28 3.0019(14) . ?
K2 O22 3.0127(15) . ?
K2 C45 3.499(2) . ?
K2 C52 3.514(2) . ?
O2 C8 1.260(2) . ?
N2 C2 1.156(2) . ?
K3 O29 2.8271(14) . ?
K3 O37 2.8330(15) . ?
K3 O32 2.8686(14) . ?
K3 O38 2.8796(14) . ?
K3 O34 2.8832(14) . ?
K3 O35 2.8927(14) . ?
K3 O33 2.9072(13) . ?
K3 O30 2.9079(13) . ?
K3 O31 2.9502(13) . ?
K3 O36 2.9655(13) . ?
K3 C58 3.502(2) . ?
O3 C12 1.247(2) . ?
N3 C3 1.150(2) . ?
K4 O39 2.8360(14) . ?
K4 O47 2.8417(15) . ?
K4 O43 2.8478(13) . ?
K4 O42 2.8543(14) . ?
K4 O46 2.8558(13) . ?
K4 O48 2.8755(14) . ?
K4 O44 2.8976(15) . ?
K4 O41 2.9331(14) . ?
K4 O45 2.9634(16) . ?
K4 O40 2.9968(13) . ?
O4 C13 1.257(2) . ?
N4 C8 1.338(2) . ?
N4 H3N 0.85(2) . ?
N4 H4N 0.90(2) . ?
O5 H5O 0.79(3) . ?
O5 H6O 0.92(2) . ?
N5 C6 1.148(2) . ?
C5 C6 1.410(2) . ?
C5 C7 1.414(3) . ?
C5 C8 1.441(3) . ?
O6 H7O 1.14(4) . ?
O6 H8O 0.79(3) . ?
N6 C7 1.145(2) . ?
O7 H1O 0.79(3) . ?
O7 H2O 0.95(3) . ?
N7 C12 1.355(2) . ?
N7 H1N 0.92(2) . ?
N7 H2N 0.94(2) . ?
O8 H3O 1.05(4) . ?
O8 H4O 0.85(3) . ?
N8 C10 1.152(2) . ?
O9 C26 1.418(2) . ?
O9 C17 1.440(3) . ?
N9 C11 1.149(2) . ?
C9 C11 1.409(3) . ?
C9 C10 1.413(2) . ?
C9 C12 1.440(3) . ?
O10 C18 1.415(3) . ?
O10 C19 1.418(2) . ?
N10 C13 1.343(2) . ?
N10 H7N 0.91(2) . ?
N10 H8N 0.85(2) . ?
O11 C21 1.422(2) . ?
O11 C20 1.422(2) . ?
N11 C15 1.150(2) . ?
O12 C23 1.416(2) . ?
O12 C22 1.422(2) . ?
N12 C16 1.148(2) . ?
O13 C25 1.423(3) . ?
O13 C24 1.430(2) . ?
C13 C14 1.441(3) . ?
O14 C36 1.421(2) . ?
O14 C27 1.423(2) . ?
C14 C15 1.407(2) . ?
C14 C16 1.409(3) . ?
O15 C28 1.421(2) . ?
O15 C29 1.431(2) . ?
O16 C30 1.419(2) . ?
O16 C31 1.431(2) . ?
O17 C33 1.425(2) . ?
O17 C32 1.426(2) . ?
C17 C18 1.468(3) . ?
C17 H17A 0.9900 . ?
C17 H17B 0.9900 . ?
O18 C34 1.421(2) . ?
O18 C35 1.425(2) . ?
C18 H18A 0.9900 . ?
C18 H18B 0.9900 . ?
O19 C37 1.422(2) . ?
O19 C46 1.428(2) . ?
C19 C20 1.499(3) . ?
C19 H19A 0.9900 . ?
C19 H19B 0.9900 . ?
O20 C39 1.413(3) . ?
O20 C38 1.416(3) . ?
C20 H20A 0.9900 . ?
C20 H20B 0.9900 . ?
O21 C40 1.416(3) . ?
O21 C41 1.425(3) . ?
C21 C22 1.492(3) . ?
C21 H21A 0.9900 . ?
C21 H21B 0.9900 . ?
O22 C42 1.415(3) . ?
O22 C43 1.415(3) . ?
C22 H22A 0.9900 . ?
C22 H22B 0.9900 . ?
O23 C45 1.422(3) . ?
O23 C44 1.426(3) . ?
C23 C24 1.491(3) . ?
C23 H23A 0.9900 . ?
C23 H23B 0.9900 . ?
O24 C47 1.420(3) . ?
O24 C56 1.421(3) . ?
C24 H24A 0.9900 . ?
C24 H24B 0.9900 . ?
O25 C48 1.417(3) . ?
O25 C49 1.429(2) . ?
C25 C26 1.499(3) . ?
C25 H25A 0.9900 . ?
C25 H25B 0.9900 . ?
O26 C51 1.426(3) . ?
O26 C50 1.431(3) . ?
C26 H26A 0.9900 . ?
C26 H26B 0.9900 . ?
O27 C52 1.419(2) . ?
O27 C53 1.426(2) . ?
C27 C28 1.504(3) . ?
C27 H27A 0.9900 . ?
C27 H27B 0.9900 . ?
O28 C54 1.418(3) . ?
O28 C55 1.421(2) . ?
C28 H28A 0.9900 . ?
C28 H28B 0.9900 . ?
O29 C57 1.426(2) . ?
O29 C66 1.427(2) . ?
C29 C30 1.499(3) . ?
C29 H29A 0.9900 . ?
C29 H29B 0.9900 . ?
O30 C58 1.421(2) . ?
O30 C59 1.427(2) . ?
C30 H30A 0.9900 . ?
C30 H30B 0.9900 . ?
O31 C61 1.417(2) . ?
O31 C60 1.431(2) . ?
C31 C32 1.495(3) . ?
C31 H31A 0.9900 . ?
C31 H31B 0.9900 . ?
O32 C62 1.425(2) . ?
O32 C63 1.427(2) . ?
C32 H32A 0.9900 . ?
C32 H32B 0.9900 . ?
O33 C64 1.419(2) . ?
O33 C65 1.424(2) . ?
C33 C34 1.495(3) . ?
C33 H33A 0.9900 . ?
C33 H33B 0.9900 . ?
O34 C67 1.418(2) . ?
O34 C76 1.419(2) . ?
C34 H34A 0.9900 . ?
C34 H34B 0.9900 . ?
O35 C69 1.415(2) . ?
O35 C68 1.429(2) . ?
C35 C36 1.496(3) . ?
C35 H35A 0.9900 . ?
C35 H35B 0.9900 . ?
O36 C70 1.418(2) . ?
O36 C71 1.429(2) . ?
C36 H36A 0.9900 . ?
C36 H36B 0.9900 . ?
O37 C72 1.415(2) . ?
O37 C73 1.425(2) . ?
C37 C38 1.503(3) . ?
C37 H37A 0.9900 . ?
C37 H37B 0.9900 . ?
O38 C74 1.410(2) . ?
O38 C75 1.441(3) . ?
C38 H38A 0.9900 . ?
C38 H38B 0.9900 . ?
O39 C77 1.423(2) . ?
O39 C86 1.433(2) . ?
C39 C40 1.498(3) . ?
C39 H39A 0.9900 . ?
C39 H39B 0.9900 . ?
O40 C78 1.415(2) . ?
O40 C79 1.432(2) . ?
C40 H40A 0.9900 . ?
C40 H40B 0.9900 . ?
O41 C81 1.416(2) . ?
O41 C80 1.424(2) . ?
C41 C42 1.489(3) . ?
C41 H41A 0.9900 . ?
C41 H41B 0.9900 . ?
O42 C82 1.426(2) . ?
O42 C83 1.429(2) . ?
C42 H42A 0.9900 . ?
C42 H42B 0.9900 . ?
O43 C85 1.420(2) . ?
O43 C84 1.423(2) . ?
C43 C44 1.485(3) . ?
C43 H43A 0.9900 . ?
C43 H43B 0.9900 . ?
O44 C87 1.413(3) . ?
O44 C96 1.430(3) . ?
C44 H44A 0.9900 . ?
C44 H44B 0.9900 . ?
O45 C89 1.381(3) . ?
O45 C88 1.416(3) . ?
C45 C46 1.489(3) . ?
C45 H45A 0.9900 . ?
C45 H45B 0.9900 . ?
O46 C91 1.416(3) . ?
O46 C90 1.418(3) . ?
C46 H46A 0.9900 . ?
C46 H46B 0.9900 . ?
O47 C93 1.410(2) . ?
O47 C92 1.430(2) . ?
C47 C48 1.499(3) . ?
C47 H47A 0.9900 . ?
C47 H47B 0.9900 . ?
O48 C95 1.411(3) . ?
O48 C94 1.432(3) . ?
C48 H48A 0.9900 . ?
C48 H48B 0.9900 . ?
C49 C50 1.490(3) . ?
C49 H49A 0.9900 . ?
C49 H49B 0.9900 . ?
C50 H50A 0.9900 . ?
C50 H50B 0.9900 . ?
C51 C52 1.497(3) . ?
C51 H51A 0.9900 . ?
C51 H51B 0.9900 . ?
C52 H52A 0.9900 . ?
C52 H52B 0.9900 . ?
C53 C54 1.489(3) . ?
C53 H53A 0.9900 . ?
C53 H53B 0.9900 . ?
C54 H54A 0.9900 . ?
C54 H54B 0.9900 . ?
C55 C56 1.488(3) . ?
C55 H55A 0.9900 . ?
C55 H55B 0.9900 . ?
C56 H56A 0.9900 . ?
C56 H56B 0.9900 . ?
C57 C58 1.494(3) . ?
C57 H57A 0.9900 . ?
C57 H57B 0.9900 . ?
C58 H58A 0.9900 . ?
C58 H58B 0.9900 . ?
C59 C60 1.490(3) . ?
C59 H59A 0.9900 . ?
C59 H59B 0.9900 . ?
C60 H60A 0.9900 . ?
C60 H60B 0.9900 . ?
C61 C62 1.498(3) . ?
C61 H61A 0.9900 . ?
C61 H61B 0.9900 . ?
C62 H62A 0.9900 . ?
C62 H62B 0.9900 . ?
C63 C64 1.500(3) . ?
C63 H63A 0.9900 . ?
C63 H63B 0.9900 . ?
C64 H64A 0.9900 . ?
C64 H64B 0.9900 . ?
C65 C66 1.501(3) . ?
C65 H65A 0.9900 . ?
C65 H65B 0.9900 . ?
C66 H66A 0.9900 . ?
C66 H66B 0.9900 . ?
C67 C68 1.491(3) . ?
C67 H67A 0.9900 . ?
C67 H67B 0.9900 . ?
C68 H68A 0.9900 . ?
C68 H68B 0.9900 . ?
C69 C70 1.496(3) . ?
C69 H69A 0.9900 . ?
C69 H69B 0.9900 . ?
C70 H70A 0.9900 . ?
C70 H70B 0.9900 . ?
C71 C72 1.485(3) . ?
C71 H71A 0.9900 . ?
C71 H71B 0.9900 . ?
C72 H72A 0.9900 . ?
C72 H72B 0.9900 . ?
C73 C74 1.490(3) . ?
C73 H73A 0.9900 . ?
C73 H73B 0.9900 . ?
C74 H74A 0.9900 . ?
C74 H74B 0.9900 . ?
C75 C76 1.485(3) . ?
C75 H75A 0.9900 . ?
C75 H75B 0.9900 . ?
C76 H76A 0.9900 . ?
C76 H76B 0.9900 . ?
C77 C78 1.495(3) . ?
C77 H77A 0.9900 . ?
C77 H77B 0.9900 . ?
C78 H78A 0.9900 . ?
C78 H78B 0.9900 . ?
C79 C80 1.486(3) . ?
C79 H79A 0.9900 . ?
C79 H79B 0.9900 . ?
C80 H80A 0.9900 . ?
C80 H80B 0.9900 . ?
C81 C82 1.505(3) . ?
C81 H81A 0.9900 . ?
C81 H81B 0.9900 . ?
C82 H82A 0.9900 . ?
C82 H82B 0.9900 . ?
C83 C84 1.498(3) . ?
C83 H83A 0.9900 . ?
C83 H83B 0.9900 . ?
C84 H84A 0.9900 . ?
C84 H84B 0.9900 . ?
C85 C86 1.497(3) . ?
C85 H85A 0.9900 . ?
C85 H85B 0.9900 . ?
C86 H86A 0.9900 . ?
C86 H86B 0.9900 . ?
C87 C88 1.493(3) . ?
C87 H87A 0.9900 . ?
C87 H87B 0.9900 . ?
C88 H88A 0.9900 . ?
C88 H88B 0.9900 . ?
C89 C90 1.506(3) . ?
C89 H89A 0.9900 . ?
C89 H89B 0.9900 . ?
C90 H90A 0.9900 . ?
C90 H90B 0.9900 . ?
C91 C92 1.496(3) . ?
C91 H91A 0.9900 . ?
C91 H91B 0.9900 . ?
C92 H92A 0.9900 . ?
C92 H92B 0.9900 . ?
C93 C94 1.498(3) . ?
C93 H93A 0.9900 . ?
C93 H93B 0.9900 . ?
C94 H94A 0.9900 . ?
C94 H94B 0.9900 . ?
C95 C96 1.492(3) . ?
C95 H95A 0.9900 . ?
C95 H95B 0.9900 . ?
C96 H96A 0.9900 . ?
C96 H96B 0.9900 . ?

loop_
_geom_hbond_atom_site_label_D
_geom_hbond_atom_site_label_H
_geom_hbond_atom_site_label_A
_geom_hbond_distance_DH
_geom_hbond_distance_HA
_geom_hbond_distance_DA
_geom_hbond_angle_DHA
_geom_hbond_site_symmetry_A
N1 H5N N5 0.92(2) 2.34(2) 3.190(2) 154.5(18) .
N1 H6N O4 0.89(2) 1.99(2) 2.884(2) 175.4(17) 1_545
N4 H3N N2 0.85(2) 2.28(2) 3.060(2) 154(2) .
N4 H4N O3 0.90(2) 1.99(2) 2.887(2) 177.5(19) .
N7 H2N N11 0.94(2) 2.34(2) 3.187(2) 149.9(19) .
N7 H1N O2 0.92(2) 1.97(2) 2.889(2) 176(2) .
N10 H8N N8 0.85(2) 2.33(2) 3.093(2) 150.0(19) .
N10 H7N O1 0.91(2) 1.96(2) 2.870(2) 177.8(18) 1_565
O5 H5O N11 0.79(3) 2.28(3) 3.069(2) 175(3) .
O5 H6O O2 0.92(2) 1.87(2) 2.778(2) 170(2) .
O6 H8O N6 0.79(3) 2.27(3) 3.040(2) 164(3) .
O6 H7O O5 1.14(4) 1.73(4) 2.822(2) 160(3) .
O7 H1O N5 0.79(3) 2.29(3) 3.082(2) 173(2) 1_565
O7 H2O O4 0.95(3) 1.86(3) 2.7928(19) 171(3) .
O8 H4O N12 0.85(3) 2.17(3) 3.002(2) 163(3) .
O8 H3O O7 1.05(4) 1.81(4) 2.835(2) 166(3) .
